data_7006407
loop_
_publ_author_name
'Elha\"ik, J\'er\^ome'
'Kilner, Colin A.'
'Halcrow, Malcolm A.'

_publ_section_title
;
 Structural diversity in iron(II) complexes of
 2,6-di(pyrazol-1-yl)pyridine and 2,6-di(3-methylpyrazol-1-yl)pyridine.
;
_journal_issue 6
_journal_name_full 'Dalton transactions (Cambridge, England : 2003)'
_journal_page_first 823
_journal_page_last 830
_journal_paper_doi 10.1039/b510370c
_journal_year 2006
_chemical_formula_moiety 'C22 H18 Fe N10, 2[C4 H22 B18 Co], 0.75[C H3 N O2]'
_chemical_formula_sum 'C30.75 H64.25 B36 Co2 Fe N10.75 O1.5'
_chemical_formula_weight 1171.55
_chemical_name_systematic
;
Bis[2,6-di(pyrazol-1-yl)pyridine]iron(II) bis[di(dicarbollido)cobalt(III)]
nitromethane solvate (1/0.75)
;
_space_group_IT_number 29
_symmetry_cell_setting orthorhombic
_symmetry_space_group_name_Hall 'P 2c -2ac'
_symmetry_space_group_name_H-M 'P c a 21'
_atom_sites_solution_hydrogens geom
_atom_sites_solution_primary direct
_atom_sites_solution_secondary difmap
_audit_creation_method SHELXL-97
_cell_angle_alpha 90.00
_cell_angle_beta 90.00
_cell_angle_gamma 90.00
_cell_formula_units_Z 8
_cell_length_a 37.297(2)
_cell_length_b 10.5955(6)
_cell_length_c 29.6321(17)
_cell_measurement_reflns_used 146512
_cell_measurement_temperature 300(2)
_cell_measurement_theta_max 23.95
_cell_measurement_theta_min 2.36
_cell_volume 11710.0(11)
_computing_cell_refinement 'APEX 2 software, Bruker Nonius 2004'
_computing_data_collection 'APEX 2 software, Bruker Nonius 2004'
_computing_data_reduction 'SAINT, Bruker Nonius 2004'
_computing_molecular_graphics 'ORTEX (McArdle, 1995)'
_computing_publication_material 'local program'
_computing_structure_refinement 'SHELXL-97 (Sheldrick, 1997)'
_computing_structure_solution 'SHELXS-97 (Sheldrick, 1990)'
_diffrn_ambient_temperature 300(2)
_diffrn_detector_area_resol_mean '120 microns'
_diffrn_measured_fraction_theta_full 0.997
_diffrn_measured_fraction_theta_max 0.997
_diffrn_measurement_device_type 'Bruker X8 Apex diffractometer'
_diffrn_measurement_method 'Rotation images'
_diffrn_radiation_monochromator graphite
_diffrn_radiation_source 'rotating anode'
_diffrn_radiation_type MoK\a
_diffrn_radiation_wavelength 0.71073
_diffrn_reflns_av_R_equivalents 0.0390
_diffrn_reflns_av_sigmaI/netI 0.0234
_diffrn_reflns_limit_h_max 42
_diffrn_reflns_limit_h_min -42
_diffrn_reflns_limit_k_max 12
_diffrn_reflns_limit_k_min -11
_diffrn_reflns_limit_l_max 33
_diffrn_reflns_limit_l_min -33
_diffrn_reflns_number 146512
_diffrn_reflns_theta_full 23.95
_diffrn_reflns_theta_max 23.95
_diffrn_reflns_theta_min 2.36
_exptl_absorpt_coefficient_mu 0.847
_exptl_absorpt_correction_T_max 1.000
_exptl_absorpt_correction_T_min 0.756
_exptl_absorpt_correction_type multi-scan
_exptl_absorpt_process_details
;
Sheldrick, G. M. (2002). SADABS v. 2.03. University of
G/ottingen, Germany.
;
_exptl_crystal_colour Orange
_exptl_crystal_density_diffrn 1.329
_exptl_crystal_density_method 'not measured'
_exptl_crystal_description Needle
_exptl_crystal_F_000 4768
_exptl_crystal_size_max 0.40
_exptl_crystal_size_mid 0.09
_exptl_crystal_size_min 0.06
_refine_diff_density_max 1.271
_refine_diff_density_min -0.514
_refine_diff_density_rms 0.054
_refine_ls_abs_structure_details 'Flack H D (1983), Acta Cryst. A39, 876-881'
_refine_ls_abs_structure_Flack 0.496(11)
_refine_ls_extinction_method none
_refine_ls_goodness_of_fit_ref 1.051
_refine_ls_hydrogen_treatment constr
_refine_ls_matrix_type full
_refine_ls_number_parameters 1488
_refine_ls_number_reflns 18205
_refine_ls_number_restraints 25
_refine_ls_restrained_S_all 1.053
_refine_ls_R_factor_all 0.0507
_refine_ls_R_factor_gt 0.0439
_refine_ls_shift/su_max 0.002
_refine_ls_shift/su_mean 0.000
_refine_ls_structure_factor_coef Fsqd
_refine_ls_weighting_details 'calc w=1/[\s^2^(Fo^2^)+(0.0682P)^2^+6.0839P] where P=(Fo^2^+2Fc^2^)/3'
_refine_ls_weighting_scheme calc
_refine_ls_wR_factor_gt 0.1121
_refine_ls_wR_factor_ref 0.1169
_reflns_number_gt 16344
_reflns_number_total 18205
_reflns_threshold_expression >2sigma(I)
_cod_data_source_file b510370c.txt
_cod_data_source_block c:\datasets\leeds\mh143v~1\mh1433~1\mh143300
_cod_depositor_comments
;
The following automatic conversions were performed:
'_symmetry_cell_setting' value 'Orthorhombic' changed to 'orthorhombic'
according to '/home/saulius/struct/CIF-dictionaries/cif_core.dic'
dictionary named 'cif_core.dic' version 2.4.1 from 2010-06-29.

Automatic conversion script
Id: cif_fix_enum 1527 2010-12-29 10:47:43Z saulius 
;
_cod_original_cell_volume 11710.1(12)
_cod_original_formula_sum 'C30.75 H64.25 B36 Co2 Fe N10.75 O1.50'
_cod_database_code 7006407

loop_
_symmetry_equiv_pos_as_xyz
'x, y, z'
'-x, -y, z+1/2'
'-x+1/2, y, z+1/2'
'x+1/2, -y, z'

loop_
_atom_site_label
_atom_site_type_symbol
_atom_site_fract_x
_atom_site_fract_y
_atom_site_fract_z
_atom_site_U_iso_or_equiv
_atom_site_adp_type
_atom_site_occupancy
_atom_site_symmetry_multiplicity
_atom_site_calc_flag
_atom_site_refinement_flags
_atom_site_disorder_assembly
_atom_site_disorder_group
Fe1A Fe 0.941126(18) 0.29525(7) 0.21411(2) 0.05885(18) Uani 1 1 d . . .
N2A N 0.98610(11) 0.2671(4) 0.24825(18) 0.0702(12) Uani 1 1 d . . .
C3A C 1.01544(18) 0.2333(6) 0.2254(3) 0.101(3) Uani 1 1 d . . .
C4A C 1.0465(2) 0.2138(7) 0.2461(5) 0.125(3) Uani 1 1 d . . .
H4A H 1.0669 0.1928 0.2296 0.150 Uiso 1 1 calc R . .
C5A C 1.0481(2) 0.2250(8) 0.2912(5) 0.143(5) Uani 1 1 d . . .
H5A H 1.0695 0.2065 0.3059 0.171 Uiso 1 1 calc R . .
C6A C 1.01729(19) 0.2652(6) 0.3178(3) 0.104(3) Uani 1 1 d . . .
H6A H 1.0185 0.2781 0.3488 0.125 Uiso 1 1 calc R . .
C7A C 0.98612(15) 0.2829(4) 0.2934(2) 0.0677(15) Uani 1 1 d . . .
N8A N 1.00800(17) 0.2311(6) 0.1774(3) 0.104(2) Uani 1 1 d . . .
N9A N 0.97340(18) 0.2584(6) 0.1635(2) 0.0968(17) Uani 1 1 d . . .
C10A C 0.9749(3) 0.2583(10) 0.1183(3) 0.131(3) Uani 1 1 d . . .
H10A H 0.9557 0.2749 0.0991 0.158 Uiso 1 1 calc R . .
C11A C 1.0097(4) 0.2295(14) 0.1044(6) 0.202(8) Uani 1 1 d . . .
H11A H 1.0173 0.2179 0.0748 0.242 Uiso 1 1 calc R . .
C12A C 1.0306(3) 0.2216(12) 0.1419(6) 0.174(6) Uani 1 1 d . . .
H12A H 1.0553 0.2116 0.1430 0.208 Uiso 1 1 calc R . .
N13A N 0.95272(12) 0.3183(4) 0.30951(15) 0.0629(11) Uani 1 1 d . . .
N14A N 0.92586(11) 0.3348(4) 0.27832(14) 0.0630(11) Uani 1 1 d . . .
C15A C 0.89784(17) 0.3724(5) 0.3017(2) 0.0766(15) Uani 1 1 d . . .
H15A H 0.8757 0.3919 0.2891 0.092 Uiso 1 1 calc R . .
C16A C 0.9054(2) 0.3793(6) 0.3466(2) 0.0840(17) Uani 1 1 d . . .
H16A H 0.8897 0.4023 0.3696 0.101 Uiso 1 1 calc R . .
C17A C 0.9396(2) 0.3464(6) 0.35109(19) 0.0867(19) Uani 1 1 d . . .
H17A H 0.9523 0.3433 0.3780 0.104 Uiso 1 1 calc R . .
N18A N 0.89439(11) 0.3161(5) 0.18364(13) 0.0610(11) Uani 1 1 d . . .
C19A C 0.87130(13) 0.2198(6) 0.18163(16) 0.0669(15) Uani 1 1 d . . .
C20A C 0.83745(16) 0.2349(10) 0.1620(2) 0.101(3) Uani 1 1 d . . .
H20A H 0.8213 0.1683 0.1606 0.121 Uiso 1 1 calc R . .
C21A C 0.8291(2) 0.3511(13) 0.1451(3) 0.134(4) Uani 1 1 d . . .
H21A H 0.8066 0.3638 0.1323 0.160 Uiso 1 1 calc R . .
C22A C 0.8529(2) 0.4494(10) 0.1467(2) 0.116(3) Uani 1 1 d . . .
H22A H 0.8474 0.5279 0.1344 0.140 Uiso 1 1 calc R . .
C23A C 0.8849(2) 0.4262(7) 0.16699(19) 0.0821(17) Uani 1 1 d . . .
N24A N 0.88518(12) 0.1124(5) 0.20017(15) 0.0674(11) Uani 1 1 d . . .
N25A N 0.91938(11) 0.1199(5) 0.21808(15) 0.0664(11) Uani 1 1 d . . .
C26A C 0.9268(2) 0.0069(7) 0.2347(2) 0.0896(19) Uani 1 1 d . . .
H26A H 0.9481 -0.0148 0.2490 0.108 Uiso 1 1 calc R . .
C27A C 0.8983(3) -0.0742(8) 0.2278(3) 0.108(2) Uani 1 1 d . . .
H27A H 0.8969 -0.1583 0.2366 0.129 Uiso 1 1 calc R . .
C28A C 0.8723(2) -0.0073(8) 0.2055(2) 0.103(3) Uani 1 1 d . . .
H28A H 0.8502 -0.0376 0.1958 0.123 Uiso 1 1 calc R . .
N29A N 0.91199(19) 0.5161(5) 0.17315(16) 0.0928(18) Uani 1 1 d . . .
N30A N 0.94273(17) 0.4811(5) 0.19687(18) 0.0941(16) Uani 1 1 d . . .
C31A C 0.9635(3) 0.5794(8) 0.1997(3) 0.121(3) Uani 1 1 d . . .
H31A H 0.9860 0.5811 0.2133 0.145 Uiso 1 1 calc R . .
C32A C 0.9463(4) 0.6845(10) 0.1786(4) 0.153(5) Uani 1 1 d . . .
H32A H 0.9553 0.7661 0.1762 0.184 Uiso 1 1 calc R . .
C33A C 0.9141(4) 0.6421(9) 0.1626(3) 0.143(4) Uani 1 1 d . . .
H33A H 0.8969 0.6895 0.1474 0.172 Uiso 1 1 calc R . .
Fe1B Fe 0.793894(17) 0.21441(8) 0.44908(2) 0.05825(19) Uani 1 1 d . . .
N2B N 0.84407(14) 0.1812(7) 0.48104(15) 0.0898(18) Uani 1 1 d . . .
C3B C 0.8515(3) 0.0718(14) 0.4961(2) 0.131(4) Uani 1 1 d . . .
C4B C 0.8857(3) 0.0389(18) 0.5134(3) 0.219(11) Uani 1 1 d . . .
H4B H 0.8895 -0.0411 0.5254 0.263 Uiso 1 1 calc R . .
C5B C 0.9100(4) 0.115(3) 0.5125(5) 0.253(13) Uani 1 1 d . . .
H5B H 0.9325 0.0927 0.5236 0.304 Uiso 1 1 calc R . .
C6B C 0.9044(2) 0.2414(16) 0.4945(3) 0.181(7) Uani 1 1 d . . .
H6B H 0.9230 0.3000 0.4929 0.217 Uiso 1 1 calc R . .
C7B C 0.86980(16) 0.2701(12) 0.4797(3) 0.112(4) Uani 1 1 d . . .
N8B N 0.8231(2) -0.0162(7) 0.49445(18) 0.111(2) Uani 1 1 d . . .
N9B N 0.79055(16) 0.0247(6) 0.47608(16) 0.0848(14) Uani 1 1 d . . .
C10B C 0.7686(3) -0.0682(9) 0.4771(3) 0.128(3) Uani 1 1 d . . .
H10B H 0.7448 -0.0657 0.4678 0.154 Uiso 1 1 calc R . .
C11B C 0.7862(7) -0.1738(17) 0.4945(6) 0.221(13) Uani 1 1 d . . .
H11B H 0.7765 -0.2542 0.4976 0.265 Uiso 1 1 calc R . .
C12B C 0.8156(6) -0.1429(14) 0.5046(5) 0.211(12) Uani 1 1 d . . .
H12B H 0.8322 -0.1971 0.5180 0.253 Uiso 1 1 calc R . .
N13B N 0.85768(17) 0.3808(9) 0.4634(2) 0.114(3) Uani 1 1 d . . .
N14B N 0.82306(14) 0.3902(6) 0.44883(17) 0.0876(16) Uani 1 1 d . . .
C15B C 0.8210(3) 0.5074(8) 0.4359(2) 0.113(3) Uani 1 1 d . . .
H15B H 0.8004 0.5430 0.4236 0.136 Uiso 1 1 calc R . .
C16B C 0.8525(5) 0.5733(15) 0.4421(5) 0.198(10) Uani 1 1 d . . .
H16B H 0.8564 0.6585 0.4363 0.238 Uiso 1 1 calc R . .
C17B C 0.8751(3) 0.4944(16) 0.4572(5) 0.174(9) Uani 1 1 d . . .
H17B H 0.8992 0.5103 0.4630 0.209 Uiso 1 1 calc R . .
N18B N 0.75275(9) 0.2365(3) 0.39979(12) 0.0442(8) Uani 1 1 d . . .
C19B C 0.72108(11) 0.2781(4) 0.41151(15) 0.0460(10) Uani 1 1 d . . .
C20B C 0.69228(12) 0.2827(5) 0.38248(17) 0.0557(12) Uani 1 1 d . . .
H20B H 0.6698 0.3094 0.3921 0.067 Uiso 1 1 calc R . .
C21B C 0.69826(12) 0.2458(5) 0.33805(16) 0.0571(12) Uani 1 1 d . . .
H21B H 0.6797 0.2492 0.3172 0.068 Uiso 1 1 calc R . .
C22B C 0.73134(13) 0.2046(5) 0.32509(16) 0.0551(12) Uani 1 1 d . . .
H22B H 0.7358 0.1798 0.2955 0.066 Uiso 1 1 calc R . .
C23B C 0.75779(11) 0.2009(4) 0.35716(14) 0.0434(9) Uani 1 1 d . . .
N24B N 0.71923(9) 0.3210(4) 0.45638(13) 0.0516(9) Uani 1 1 d . . .
N25B N 0.74851(11) 0.2990(4) 0.48368(14) 0.0660(11) Uani 1 1 d . . .
C26B C 0.73993(17) 0.3557(7) 0.5218(2) 0.091(2) Uani 1 1 d . . .
H26B H 0.7546 0.3577 0.5472 0.109 Uiso 1 1 calc R . .
C27B C 0.70610(18) 0.4123(7) 0.5196(2) 0.095(2) Uani 1 1 d . . .
H27B H 0.6944 0.4575 0.5421 0.114 Uiso 1 1 calc R . .
C28B C 0.69417(14) 0.3876(6) 0.47813(19) 0.0730(15) Uani 1 1 d . . .
H28B H 0.6722 0.4124 0.4663 0.088 Uiso 1 1 calc R . .
N29B N 0.79353(9) 0.1628(4) 0.34833(12) 0.0486(8) Uani 1 1 d . . .
N30B N 0.81659(11) 0.1505(4) 0.38408(13) 0.0598(10) Uani 1 1 d . . .
C31B C 0.84654(14) 0.1121(6) 0.36570(18) 0.0729(16) Uani 1 1 d . . .
H31B H 0.8672 0.0945 0.3820 0.087 Uiso 1 1 calc R . .
C32B C 0.84404(16) 0.1005(6) 0.3195(2) 0.0798(16) Uani 1 1 d . . .
H32B H 0.8620 0.0763 0.2996 0.096 Uiso 1 1 calc R . .
C33B C 0.80971(13) 0.1318(5) 0.30948(17) 0.0582(12) Uani 1 1 d . . .
H33B H 0.7993 0.1319 0.2809 0.070 Uiso 1 1 calc R . .
Co34 Co 0.735733(14) -0.30195(5) 0.31329(2) 0.04376(14) Uani 1 1 d . . .
C35 C 0.75476(13) -0.4311(5) 0.26773(16) 0.0557(11) Uani 1 1 d . . .
H35 H 0.7320 -0.4903 0.2572 0.067 Uiso 1 1 calc R . .
C36 C 0.75902(13) -0.2863(5) 0.25075(17) 0.0574(12) Uani 1 1 d . . .
H36 H 0.7391 -0.2431 0.2282 0.069 Uiso 1 1 calc R . .
B37 B 0.77941(15) -0.1958(6) 0.2904(2) 0.0614(15) Uani 1 1 d . . .
H37 H 0.7751 -0.0941 0.2954 0.074 Uiso 1 1 calc R . .
B38 B 0.78889(14) -0.2989(6) 0.3370(2) 0.0598(15) Uani 1 1 d . . .
H38 H 0.7912 -0.2679 0.3723 0.072 Uiso 1 1 calc R . .
B39 B 0.77156(13) -0.4520(5) 0.32095(18) 0.0534(12) Uani 1 1 d . . .
H39 H 0.7621 -0.5215 0.3458 0.064 Uiso 1 1 calc R . .
B40 B 0.78600(16) -0.3975(7) 0.2267(2) 0.0711(17) Uani 1 1 d . . .
H40 H 0.7846 -0.4290 0.1914 0.085 Uiso 1 1 calc R . .
B41 B 0.80155(17) -0.2478(8) 0.2416(3) 0.080(2) Uani 1 1 d . . .
H41 H 0.8104 -0.1809 0.2155 0.096 Uiso 1 1 calc R . .
B42 B 0.82240(15) -0.2583(7) 0.2955(2) 0.0716(17) Uani 1 1 d . . .
H42 H 0.8454 -0.1988 0.3047 0.086 Uiso 1 1 calc R . .
B43 B 0.81815(16) -0.4175(7) 0.3138(2) 0.0696(16) Uani 1 1 d . . .
H43 H 0.8385 -0.4630 0.3351 0.083 Uiso 1 1 calc R . .
B44 B 0.79549(15) -0.5009(7) 0.2709(2) 0.0672(16) Uani 1 1 d . . .
H44 H 0.8005 -0.6015 0.2641 0.081 Uiso 1 1 calc R . .
B45 B 0.82693(17) -0.3854(8) 0.2562(2) 0.081(2) Uani 1 1 d . . .
H45 H 0.8528 -0.4088 0.2406 0.098 Uiso 1 1 calc R . .
C46 C 0.68341(11) -0.2845(4) 0.29317(16) 0.0505(11) Uani 1 1 d . . .
H46 H 0.6825 -0.3053 0.2568 0.061 Uiso 1 1 calc R . .
C47 C 0.70060(12) -0.1554(4) 0.31193(19) 0.0575(12) Uani 1 1 d . . .
H47 H 0.7119 -0.0840 0.2890 0.069 Uiso 1 1 calc R . .
B48 B 0.72027(15) -0.1756(6) 0.3634(2) 0.0582(14) Uani 1 1 d . . .
H48 H 0.7432 -0.1218 0.3768 0.070 Uiso 1 1 calc R . .
B49 B 0.71259(15) -0.3393(5) 0.37668(18) 0.0534(13) Uani 1 1 d . . .
H49 H 0.7302 -0.3944 0.3990 0.064 Uiso 1 1 calc R . .
B50 B 0.68972(14) -0.4042(5) 0.32903(19) 0.0532(13) Uani 1 1 d . . .
H50 H 0.6928 -0.5039 0.3194 0.064 Uiso 1 1 calc R . .
B51 B 0.65501(15) -0.1700(6) 0.3111(2) 0.0682(16) Uani 1 1 d . . .
H51 H 0.6369 -0.1150 0.2894 0.082 Uiso 1 1 calc R . .
B52 B 0.67732(15) -0.1036(6) 0.3569(3) 0.0673(16) Uani 1 1 d . . .
H52 H 0.6734 -0.0035 0.3655 0.081 Uiso 1 1 calc R . .
B53 B 0.68345(16) -0.2204(6) 0.3987(2) 0.0668(16) Uani 1 1 d . . .
H53 H 0.6834 -0.1985 0.4350 0.080 Uiso 1 1 calc R . .
B54 B 0.66441(16) -0.3613(6) 0.3773(2) 0.0649(16) Uani 1 1 d . . .
H54 H 0.6518 -0.4321 0.3994 0.078 Uiso 1 1 calc R . .
B55 B 0.64754(14) -0.3289(6) 0.3230(2) 0.0617(15) Uani 1 1 d . . .
H55 H 0.6242 -0.3787 0.3090 0.074 Uiso 1 1 calc R . .
B56 B 0.64345(16) -0.2154(6) 0.3665(2) 0.0661(16) Uani 1 1 d . . .
H56 H 0.6175 -0.1904 0.3818 0.079 Uiso 1 1 calc R . .
Co57 Co 0.667489(15) 0.35235(6) 0.147816(19) 0.04688(14) Uani 1 1 d . . .
C58 C 0.63920(15) 0.4886(5) 0.18170(18) 0.0681(14) Uani 1 1 d . . .
H58 H 0.6375 0.4582 0.2171 0.082 Uiso 1 1 calc R . .
C59 C 0.61652(14) 0.4217(5) 0.1434(2) 0.0760(16) Uani 1 1 d . . .
H59 H 0.5985 0.3428 0.1518 0.091 Uiso 1 1 calc R . .
B60 B 0.6387(2) 0.4226(6) 0.0931(2) 0.079(2) Uani 1 1 d . . .
H60 H 0.6364 0.3509 0.0664 0.095 Uiso 1 1 calc R . .
B61 B 0.6795(2) 0.5036(6) 0.1042(2) 0.0719(18) Uani 1 1 d . . .
H61 H 0.7043 0.4892 0.0849 0.086 Uiso 1 1 calc R . .
B62 B 0.67901(17) 0.5393(6) 0.1630(2) 0.0671(16) Uani 1 1 d . . .
H62 H 0.7037 0.5464 0.1830 0.081 Uiso 1 1 calc R . .
B63 B 0.60184(18) 0.5669(7) 0.1604(3) 0.081(2) Uani 1 1 d . . .
H63 H 0.5765 0.5862 0.1782 0.097 Uiso 1 1 calc R . .
B64 B 0.6026(2) 0.5270(8) 0.1038(3) 0.093(2) Uani 1 1 d . . .
H64 H 0.5773 0.5201 0.0848 0.112 Uiso 1 1 calc R . .
B65 B 0.6420(2) 0.5827(7) 0.0796(2) 0.080(2) Uani 1 1 d . . .
H65 H 0.6426 0.6139 0.0442 0.096 Uiso 1 1 calc R . .
B66 B 0.6670(2) 0.6571(7) 0.1232(3) 0.0803(19) Uani 1 1 d . . .
H66 H 0.6845 0.7389 0.1172 0.096 Uiso 1 1 calc R . .
B67 B 0.6417(2) 0.6428(6) 0.1730(2) 0.0773(19) Uani 1 1 d . . .
H67 H 0.6422 0.7131 0.2003 0.093 Uiso 1 1 calc R . .
B68 B 0.6211(2) 0.6737(6) 0.1212(2) 0.0749(18) Uani 1 1 d . . .
H68 H 0.6091 0.7658 0.1131 0.090 Uiso 1 1 calc R . .
C69 C 0.65837(13) 0.1989(4) 0.18840(15) 0.0513(11) Uani 1 1 d . . .
H69 H 0.6333 0.2170 0.2068 0.062 Uiso 1 1 calc R . .
C70 C 0.65868(15) 0.1646(5) 0.13560(16) 0.0604(13) Uani 1 1 d . . .
H70 H 0.6334 0.1577 0.1166 0.073 Uiso 1 1 calc R . .
B71 B 0.69503(19) 0.2229(6) 0.1085(2) 0.0676(16) Uani 1 1 d . . .
H71 H 0.6963 0.2533 0.0730 0.081 Uiso 1 1 calc R . .
B72 B 0.72120(17) 0.2963(6) 0.1528(2) 0.0657(15) Uani 1 1 d . . .
H72 H 0.7403 0.3734 0.1467 0.079 Uiso 1 1 calc R . .
B73 B 0.69475(16) 0.2811(6) 0.20343(18) 0.0582(14) Uani 1 1 d . . .
H73 H 0.6960 0.3508 0.2309 0.070 Uiso 1 1 calc R . .
B74 B 0.66577(19) 0.0438(6) 0.1722(2) 0.0673(16) Uani 1 1 d . . .
H74 H 0.6476 -0.0364 0.1779 0.081 Uiso 1 1 calc R . .
B75 B 0.6904(2) 0.0586(6) 0.1225(2) 0.0745(18) Uani 1 1 d . . .
H75 H 0.6885 -0.0129 0.0957 0.089 Uiso 1 1 calc R . .
B76 B 0.7307(2) 0.1373(7) 0.1354(2) 0.0808(19) Uani 1 1 d . . .
H76 H 0.7557 0.1154 0.1171 0.097 Uiso 1 1 calc R . .
B77 B 0.73061(18) 0.1748(6) 0.1936(2) 0.0688(16) Uani 1 1 d . . .
H77 H 0.7554 0.1782 0.2138 0.083 Uiso 1 1 calc R . .
B78 B 0.68958(17) 0.1181(6) 0.21598(19) 0.0620(14) Uani 1 1 d . . .
H78 H 0.6868 0.0852 0.2510 0.074 Uiso 1 1 calc R . .
B79 B 0.7126(2) 0.0281(7) 0.1751(2) 0.0800(19) Uani 1 1 d . . .
H79 H 0.7256 -0.0624 0.1831 0.096 Uiso 1 1 calc R . .
Co80 Co 0.580211(16) -0.14454(6) 0.507011(19) 0.04834(15) Uani 1 1 d . . .
C81 C 0.61360(14) -0.0192(5) 0.47581(17) 0.0640(13) Uani 1 1 d . . .
H81 H 0.6195 -0.0579 0.4422 0.077 Uiso 1 1 calc R . .
C82 C 0.63121(15) -0.0826(6) 0.5204(2) 0.0720(15) Uani 1 1 d . . .
H82 H 0.6491 -0.1649 0.5184 0.086 Uiso 1 1 calc R . .
B83 B 0.6036(2) -0.0697(6) 0.5656(2) 0.0744(19) Uani 1 1 d . . .
H83 H 0.6025 -0.1358 0.5942 0.089 Uiso 1 1 calc R . .
B84 B 0.56469(18) 0.0126(6) 0.5452(2) 0.0634(15) Uani 1 1 d . . .
H84 H 0.5380 0.0016 0.5605 0.076 Uiso 1 1 calc R . .
B85 B 0.57281(16) 0.0406(6) 0.48597(19) 0.0591(14) Uani 1 1 d . . .
H85 H 0.5511 0.0469 0.4610 0.071 Uiso 1 1 calc R . .
B86 B 0.6483(2) 0.0621(8) 0.5010(3) 0.089(2) Uani 1 1 d . . .
H86 H 0.6751 0.0776 0.4866 0.107 Uiso 1 1 calc R . .
B87 B 0.6415(2) 0.0296(8) 0.5581(3) 0.089(2) Uani 1 1 d . . .
H87 H 0.6646 0.0234 0.5811 0.106 Uiso 1 1 calc R . .
B88 B 0.5994(3) 0.0963(7) 0.5736(2) 0.097(3) Uani 1 1 d . . .
H88 H 0.5948 0.1370 0.6073 0.117 Uiso 1 1 calc R . .
B89 B 0.5797(2) 0.1619(6) 0.5247(3) 0.078(2) Uani 1 1 d . . .
H89 H 0.5618 0.2443 0.5258 0.093 Uiso 1 1 calc R . .
B90 B 0.6105(2) 0.1400(6) 0.4804(2) 0.0779(19) Uani 1 1 d . . .
H90 H 0.6130 0.2070 0.4522 0.093 Uiso 1 1 calc R . .
B91 B 0.6265(2) 0.1747(7) 0.5347(3) 0.085(2) Uani 1 1 d . . .
H91 H 0.6391 0.2655 0.5431 0.102 Uiso 1 1 calc R . .
C92 C 0.59155(16) -0.3008(5) 0.4694(2) 0.0684(14) Uani 1 1 d . . .
H92 H 0.6180 -0.2854 0.4539 0.082 Uiso 1 1 calc R . .
C93 C 0.58801(18) -0.3298(5) 0.5229(2) 0.0792(17) Uani 1 1 d . . .
H93 H 0.6118 -0.3372 0.5447 0.095 Uiso 1 1 calc R . .
B94 B 0.54908(17) -0.2677(6) 0.5447(2) 0.0634(15) Uani 1 1 d . . .
H94 H 0.5454 -0.2335 0.5795 0.076 Uiso 1 1 calc R . .
B95 B 0.52668(16) -0.2011(6) 0.49637(19) 0.0594(14) Uani 1 1 d . . .
H95 H 0.5074 -0.1229 0.4988 0.071 Uiso 1 1 calc R . .
B96 B 0.55617(16) -0.2213(6) 0.45097(19) 0.0607(14) Uani 1 1 d . . .
H96 H 0.5570 -0.1527 0.4231 0.073 Uiso 1 1 calc R . .
B97 B 0.5813(2) -0.4535(7) 0.4844(3) 0.094(2) Uani 1 1 d . . .
H97 H 0.5990 -0.5355 0.4800 0.113 Uiso 1 1 calc R . .
B98 B 0.5534(2) -0.4312(6) 0.5329(3) 0.083(2) Uani 1 1 d . . .
H98 H 0.5531 -0.4996 0.5608 0.099 Uiso 1 1 calc R . .
B99 B 0.5144(2) -0.3533(7) 0.5156(3) 0.081(2) Uani 1 1 d . . .
H99 H 0.4881 -0.3706 0.5313 0.097 Uiso 1 1 calc R . .
B100 B 0.5196(2) -0.3244(8) 0.4569(3) 0.082(2) Uani 1 1 d . . .
H100 H 0.4966 -0.3232 0.4338 0.098 Uiso 1 1 calc R . .
B101 B 0.5610(2) -0.3838(7) 0.4388(3) 0.091(2) Uani 1 1 d . . .
H101 H 0.5655 -0.4192 0.4043 0.110 Uiso 1 1 calc R . .
B102 B 0.5357(2) -0.4667(7) 0.4799(3) 0.091(2) Uani 1 1 d . . .
H102 H 0.5230 -0.5584 0.4729 0.109 Uiso 1 1 calc R . .
Co10 Co 0.508814(14) 0.21008(5) 0.34965(2) 0.04404(14) Uani 1 1 d . . .
C104 C 0.54584(11) 0.3516(4) 0.35017(19) 0.0537(11) Uani 1 1 d . . .
H104 H 0.5370 0.4217 0.3752 0.064 Uiso 1 1 calc R . .
C105 C 0.56215(11) 0.2168(4) 0.36529(16) 0.0515(11) Uani 1 1 d . . .
H105 H 0.5646 0.1917 0.4012 0.062 Uiso 1 1 calc R . .
B106 B 0.55239(14) 0.1013(5) 0.3280(2) 0.0589(14) Uani 1 1 d . . .
H106 H 0.5486 0.0009 0.3362 0.071 Uiso 1 1 calc R . .
B107 B 0.52767(16) 0.1764(6) 0.2838(2) 0.0630(15) Uani 1 1 d . . .
H107 H 0.5082 0.1269 0.2623 0.076 Uiso 1 1 calc R . .
B108 B 0.52276(15) 0.3411(6) 0.3007(2) 0.0613(15) Uani 1 1 d . . .
H108 H 0.4998 0.3998 0.2904 0.074 Uiso 1 1 calc R . .
B109 B 0.59183(13) 0.3298(5) 0.3463(2) 0.0602(14) Uani 1 1 d . . .
H109 H 0.6123 0.3785 0.3666 0.072 Uiso 1 1 calc R . .
B110 B 0.59598(14) 0.1689(6) 0.3312(2) 0.0606(15) Uani 1 1 d . . .
H110 H 0.6193 0.1129 0.3419 0.073 Uiso 1 1 calc R . .
B111 B 0.57507(16) 0.1470(7) 0.2787(2) 0.0698(17) Uani 1 1 d . . .
H111 H 0.5853 0.0771 0.2544 0.084 Uiso 1 1 calc R . .
B112 B 0.55686(17) 0.2951(8) 0.2612(2) 0.0746(19) Uani 1 1 d . . .
H112 H 0.5552 0.3221 0.2254 0.089 Uiso 1 1 calc R . .
B113 B 0.56676(15) 0.4062(6) 0.3047(3) 0.0727(18) Uani 1 1 d . . .
H113 H 0.5711 0.5071 0.2979 0.087 Uiso 1 1 calc R . .
B114 B 0.59883(17) 0.2899(6) 0.2902(2) 0.0692(16) Uani 1 1 d . . .
H114 H 0.6241 0.3135 0.2731 0.083 Uiso 1 1 calc R . .
C115 C 0.48838(12) 0.2270(5) 0.41299(17) 0.0588(12) Uani 1 1 d . . .
H115 H 0.5099 0.2673 0.4338 0.071 Uiso 1 1 calc R . .
C116 C 0.49041(13) 0.0839(5) 0.39592(17) 0.0579(12) Uani 1 1 d . . .
H116 H 0.5131 0.0223 0.4047 0.070 Uiso 1 1 calc R . .
B117 B 0.47101(13) 0.0647(5) 0.3447(2) 0.0560(13) Uani 1 1 d . . .
H117 H 0.4786 -0.0060 0.3193 0.067 Uiso 1 1 calc R . .
B118 B 0.45424(14) 0.2215(5) 0.3303(2) 0.0551(13) Uani 1 1 d . . .
H118 H 0.4504 0.2545 0.2955 0.066 Uiso 1 1 calc R . .
B119 B 0.46752(14) 0.3221(6) 0.3761(2) 0.0622(15) Uani 1 1 d . . .
H119 H 0.4730 0.4233 0.3716 0.075 Uiso 1 1 calc R . .
B120 B 0.46145(16) 0.1205(7) 0.4393(2) 0.0757(18) Uani 1 1 d . . .
H120 H 0.4642 0.0891 0.4745 0.091 Uiso 1 1 calc R . .
B121 B 0.44922(16) 0.0166(7) 0.3955(2) 0.0735(18) Uani 1 1 d . . .
H121 H 0.4438 -0.0835 0.4026 0.088 Uiso 1 1 calc R . .
B122 B 0.42538(14) 0.1063(6) 0.3543(2) 0.0678(16) Uani 1 1 d . . .
H122 H 0.4038 0.0642 0.3340 0.081 Uiso 1 1 calc R . .
B123 B 0.42387(15) 0.2635(6) 0.3735(2) 0.0668(16) Uani 1 1 d . . .
H123 H 0.4012 0.3265 0.3658 0.080 Uiso 1 1 calc R . .
B124 B 0.44591(17) 0.2689(8) 0.4258(3) 0.0789(19) Uani 1 1 d . . .
H124 H 0.4382 0.3346 0.4529 0.095 Uiso 1 1 calc R . .
B125 B 0.41928(16) 0.1390(8) 0.4122(2) 0.0755(18) Uani 1 1 d . . .
H125 H 0.3937 0.1193 0.4292 0.091 Uiso 1 1 calc R . .
C126 C 0.7703(4) -0.1829(14) 0.1051(4) 0.090(4) Uiso 0.50 1 d PD A 1
H12C H 0.7504 -0.1548 0.0872 0.134 Uiso 0.50 1 calc PR A 1
H12D H 0.7844 -0.1115 0.1142 0.134 Uiso 0.50 1 calc PR A 1
H12E H 0.7615 -0.2261 0.1314 0.134 Uiso 0.50 1 calc PR A 1
N127 N 0.7929(4) -0.2702(13) 0.0781(5) 0.108(4) Uiso 0.50 1 d PD A 1
O128 O 0.7937(4) -0.2574(14) 0.0394(4) 0.147(5) Uiso 0.50 1 d PD A 1
O129 O 0.8188(4) -0.3092(17) 0.0924(5) 0.139(5) Uiso 0.50 1 d PD A 1
C130 C 0.7626(4) -0.239(2) 0.1078(7) 0.103(6) Uiso 0.40 1 d PD B 2
H13A H 0.7514 -0.2633 0.0800 0.155 Uiso 0.40 1 calc PR B 2
H13B H 0.7568 -0.1533 0.1147 0.155 Uiso 0.40 1 calc PR B 2
H13C H 0.7541 -0.2931 0.1317 0.155 Uiso 0.40 1 calc PR B 2
N131 N 0.8012(4) -0.2527(15) 0.1037(5) 0.097(4) Uiso 0.40 1 d PD B 2
O132 O 0.8247(4) -0.2320(15) 0.1253(5) 0.129(5) Uiso 0.40 1 d PD B 2
O133 O 0.8096(6) -0.338(2) 0.0789(9) 0.197(12) Uiso 0.40 1 d PD B 2
C134 C 0.5184(5) 0.0636(19) 0.1702(7) 0.083(5) Uiso 0.30 1 d PD C 1
H13D H 0.5305 -0.0070 0.1836 0.125 Uiso 0.30 1 calc PR C 1
H13E H 0.4970 0.0349 0.1555 0.125 Uiso 0.30 1 calc PR C 1
H13F H 0.5123 0.1236 0.1932 0.125 Uiso 0.30 1 calc PR C 1
N135 N 0.5408(6) 0.120(2) 0.1387(8) 0.105(8) Uiso 0.30 1 d PD C 1
O136 O 0.5655(6) 0.076(3) 0.1215(10) 0.169(10) Uiso 0.30 1 d PD C 1
O137 O 0.5310(7) 0.210(2) 0.1184(8) 0.168(9) Uiso 0.30 1 d PD C 1
C138 C 0.5147(5) 0.113(2) 0.1453(9) 0.102(7) Uiso 0.30 1 d PD D 2
H13G H 0.5017 0.1702 0.1261 0.153 Uiso 0.30 1 calc PR D 2
H13H H 0.5134 0.1421 0.1759 0.153 Uiso 0.30 1 calc PR D 2
H13I H 0.5043 0.0305 0.1431 0.153 Uiso 0.30 1 calc PR D 2
N139 N 0.5516(6) 0.108(3) 0.1313(13) 0.137(11) Uiso 0.30 1 d PD D 2
O140 O 0.5720(5) 0.057(2) 0.1521(8) 0.159(9) Uiso 0.30 1 d PD D 2
O141 O 0.5664(7) 0.187(2) 0.1126(9) 0.186(11) Uiso 0.30 1 d PD D 2

loop_
_atom_site_aniso_label
_atom_site_aniso_U_11
_atom_site_aniso_U_22
_atom_site_aniso_U_33
_atom_site_aniso_U_23
_atom_site_aniso_U_13
_atom_site_aniso_U_12
Fe1A 0.0528(4) 0.0711(5) 0.0526(4) -0.0042(3) -0.0085(3) -0.0095(3)
N2A 0.055(3) 0.053(3) 0.102(4) -0.012(2) -0.002(2) -0.010(2)
C3A 0.058(4) 0.069(4) 0.176(8) -0.006(5) 0.017(4) -0.023(3)
C4A 0.085(6) 0.069(5) 0.219(12) 0.026(6) 0.006(7) -0.001(4)
C5A 0.052(4) 0.083(5) 0.293(15) 0.100(8) -0.066(7) -0.027(4)
C6A 0.079(4) 0.085(4) 0.148(6) 0.053(5) -0.064(5) -0.034(4)
C7A 0.066(3) 0.037(3) 0.100(4) 0.016(3) -0.027(3) -0.013(2)
N8A 0.085(4) 0.098(4) 0.129(5) -0.036(4) 0.033(4) -0.017(3)
N9A 0.108(5) 0.090(4) 0.092(4) -0.016(3) 0.006(3) -0.017(3)
C10A 0.153(8) 0.165(8) 0.076(5) -0.027(5) 0.027(5) -0.065(7)
C11A 0.201(15) 0.190(13) 0.215(16) -0.106(13) 0.120(13) -0.090(11)
C12A 0.127(9) 0.165(10) 0.229(15) -0.083(11) 0.093(10) -0.060(8)
N13A 0.075(3) 0.051(2) 0.063(3) 0.003(2) -0.017(2) -0.005(2)
N14A 0.064(3) 0.064(3) 0.061(2) -0.007(2) -0.008(2) 0.008(2)
C15A 0.087(4) 0.065(3) 0.078(4) -0.005(3) -0.001(3) 0.017(3)
C16A 0.109(5) 0.085(4) 0.058(3) -0.013(3) 0.008(3) 0.014(4)
C17A 0.140(6) 0.073(4) 0.047(3) -0.005(3) -0.023(3) -0.005(4)
N18A 0.059(2) 0.077(3) 0.047(2) -0.003(2) -0.0057(18) 0.011(2)
C19A 0.051(3) 0.105(5) 0.045(3) -0.023(3) 0.000(2) 0.004(3)
C20A 0.049(3) 0.181(8) 0.073(4) -0.048(5) -0.009(3) 0.016(4)
C21A 0.093(6) 0.224(12) 0.084(5) -0.049(7) -0.024(5) 0.084(7)
C22A 0.121(6) 0.166(9) 0.062(4) -0.004(5) -0.007(4) 0.086(6)
C23A 0.110(5) 0.086(5) 0.051(3) -0.010(3) -0.003(3) 0.024(4)
N24A 0.060(3) 0.081(3) 0.062(3) -0.004(2) 0.008(2) -0.012(2)
N25A 0.064(3) 0.081(3) 0.054(2) 0.002(2) 0.004(2) 0.008(2)
C26A 0.113(5) 0.077(5) 0.079(4) -0.002(3) 0.012(3) -0.010(4)
C27A 0.151(7) 0.077(5) 0.095(5) 0.006(4) 0.017(5) -0.011(5)
C28A 0.107(5) 0.122(6) 0.079(4) -0.025(4) 0.036(4) -0.053(5)
N29A 0.158(5) 0.072(4) 0.049(3) 0.010(2) 0.016(3) 0.030(4)
N30A 0.135(5) 0.075(4) 0.073(3) 0.003(3) 0.008(3) -0.020(3)
C31A 0.174(8) 0.085(5) 0.104(5) -0.019(4) 0.030(5) -0.054(5)
C32A 0.239(14) 0.088(7) 0.133(9) 0.020(6) 0.072(9) -0.030(8)
C33A 0.249(13) 0.092(7) 0.089(6) 0.024(5) 0.068(7) 0.019(7)
Fe1B 0.0442(3) 0.0844(5) 0.0461(3) 0.0006(3) -0.0093(3) 0.0088(3)
N2B 0.070(3) 0.159(6) 0.041(2) -0.021(3) -0.009(2) 0.043(4)
C3B 0.127(7) 0.221(12) 0.045(4) -0.051(5) -0.018(4) 0.106(8)
C4B 0.162(10) 0.40(3) 0.096(6) -0.124(11) -0.088(8) 0.210(15)
C5B 0.130(10) 0.50(3) 0.135(9) -0.166(14) -0.089(9) 0.207(16)
C6B 0.060(5) 0.348(18) 0.134(8) -0.155(11) -0.028(5) 0.038(8)
C7B 0.036(3) 0.218(11) 0.081(5) -0.083(6) 0.001(3) -0.010(5)
N8B 0.176(7) 0.112(5) 0.046(3) 0.014(3) 0.017(4) 0.089(5)
N9B 0.116(4) 0.073(3) 0.066(3) 0.017(3) 0.013(3) 0.018(3)
C10B 0.206(10) 0.089(6) 0.090(5) 0.016(4) 0.052(6) 0.020(7)
C11B 0.44(4) 0.092(8) 0.128(15) -0.008(8) 0.110(18) -0.005(16)
C12B 0.44(3) 0.125(13) 0.067(5) 0.024(8) 0.035(13) 0.160(17)
N13B 0.067(4) 0.201(8) 0.072(4) -0.057(5) 0.024(3) -0.043(5)
N14B 0.079(3) 0.123(5) 0.061(3) -0.014(3) 0.015(2) -0.029(3)
C15B 0.179(8) 0.105(6) 0.056(3) -0.009(4) 0.022(4) -0.042(6)
C16B 0.283(19) 0.192(15) 0.121(10) -0.090(10) 0.139(13) -0.166(15)
C17B 0.129(9) 0.25(2) 0.147(11) -0.118(13) 0.076(8) -0.111(11)
N18B 0.0397(18) 0.047(2) 0.046(2) 0.0012(16) -0.0025(15) -0.0018(16)
C19B 0.042(2) 0.042(2) 0.054(2) 0.0023(19) -0.0004(19) -0.0016(19)
C20B 0.042(2) 0.061(3) 0.064(3) 0.004(2) -0.010(2) 0.001(2)
C21B 0.050(3) 0.059(3) 0.063(3) 0.006(2) -0.017(2) -0.008(2)
C22B 0.059(3) 0.059(3) 0.048(3) -0.001(2) -0.011(2) -0.005(2)
C23B 0.048(2) 0.036(2) 0.046(2) -0.0006(18) -0.0046(19) -0.0027(18)
N24B 0.0447(19) 0.056(2) 0.054(2) 0.0009(17) -0.0044(17) 0.0023(17)
N25B 0.049(2) 0.093(3) 0.055(2) -0.008(2) -0.0074(19) 0.009(2)
C26B 0.079(4) 0.137(6) 0.057(3) -0.027(4) -0.002(3) 0.006(4)
C27B 0.097(5) 0.112(5) 0.076(4) -0.021(4) 0.014(3) 0.025(4)
C28B 0.056(3) 0.091(4) 0.071(3) -0.005(3) 0.010(3) 0.016(3)
N29B 0.0486(19) 0.053(2) 0.0445(19) -0.0006(17) -0.0040(16) 0.0021(16)
N30B 0.052(2) 0.076(3) 0.052(2) -0.004(2) -0.0058(18) 0.012(2)
C31B 0.053(3) 0.105(5) 0.060(3) -0.010(3) -0.005(2) 0.026(3)
C32B 0.082(4) 0.087(4) 0.070(3) -0.010(3) 0.009(3) 0.028(3)
C33B 0.060(3) 0.062(3) 0.053(3) -0.011(2) -0.003(2) 0.009(2)
Co34 0.0399(3) 0.0391(3) 0.0523(3) 0.0009(3) 0.0002(2) -0.0041(2)
C35 0.050(3) 0.060(3) 0.057(3) -0.009(2) 0.002(2) 0.000(2)
C36 0.049(3) 0.067(3) 0.056(3) 0.008(2) 0.002(2) -0.004(2)
B37 0.051(3) 0.053(3) 0.081(4) 0.005(3) 0.006(3) -0.017(3)
B38 0.044(3) 0.077(4) 0.058(3) -0.004(3) -0.006(2) -0.001(3)
B39 0.049(3) 0.054(3) 0.057(3) -0.003(2) 0.002(2) 0.008(2)
B40 0.058(3) 0.097(5) 0.059(3) -0.001(3) 0.011(3) 0.001(3)
B41 0.051(3) 0.108(6) 0.082(4) 0.015(4) 0.021(3) -0.014(4)
B42 0.040(3) 0.089(5) 0.086(4) -0.013(4) 0.000(3) -0.013(3)
B43 0.052(3) 0.091(5) 0.065(3) -0.004(3) -0.002(3) 0.006(3)
B44 0.057(3) 0.075(4) 0.070(4) -0.011(3) 0.008(3) 0.008(3)
B45 0.053(3) 0.109(6) 0.082(4) -0.001(4) 0.014(3) 0.011(3)
C46 0.037(2) 0.053(3) 0.061(3) 0.003(2) -0.0028(19) -0.0025(19)
C47 0.054(3) 0.040(2) 0.078(3) 0.016(2) 0.005(2) 0.003(2)
B48 0.049(3) 0.054(3) 0.072(4) -0.020(3) -0.002(3) -0.003(2)
B49 0.054(3) 0.055(3) 0.051(3) -0.001(2) 0.007(2) 0.008(2)
B50 0.051(3) 0.044(3) 0.065(3) 0.000(2) 0.009(2) -0.007(2)
B51 0.050(3) 0.071(4) 0.084(4) 0.011(3) 0.000(3) 0.013(3)
B52 0.053(3) 0.043(3) 0.105(5) -0.010(3) 0.003(3) 0.003(2)
B53 0.058(3) 0.068(4) 0.074(4) -0.016(3) 0.005(3) 0.006(3)
B54 0.057(3) 0.057(4) 0.080(4) 0.013(3) 0.018(3) -0.004(3)
B55 0.042(3) 0.064(4) 0.079(4) -0.005(3) 0.003(3) -0.012(3)
B56 0.046(3) 0.074(4) 0.079(4) -0.003(3) 0.013(3) -0.001(3)
Co57 0.0535(3) 0.0477(3) 0.0395(3) -0.0032(3) -0.0031(3) -0.0058(3)
C58 0.080(3) 0.072(4) 0.053(3) 0.001(2) 0.010(3) 0.018(3)
C59 0.060(3) 0.063(3) 0.105(4) 0.014(3) -0.018(3) -0.009(3)
B60 0.120(6) 0.057(4) 0.062(4) -0.006(3) -0.031(4) -0.002(4)
B61 0.089(4) 0.055(4) 0.072(4) 0.006(3) 0.028(3) 0.002(3)
B62 0.074(4) 0.045(3) 0.082(4) -0.008(3) -0.029(3) -0.001(3)
B63 0.066(4) 0.078(5) 0.100(5) 0.022(4) 0.015(3) 0.018(3)
B64 0.084(5) 0.081(5) 0.116(6) 0.011(5) -0.038(4) 0.014(4)
B65 0.122(6) 0.071(4) 0.048(3) 0.010(3) -0.008(3) 0.001(4)
B66 0.086(5) 0.059(4) 0.096(5) 0.007(4) 0.005(4) -0.008(3)
B67 0.102(5) 0.055(4) 0.074(4) -0.011(3) -0.017(4) 0.019(4)
B68 0.091(5) 0.056(4) 0.078(4) 0.015(3) 0.003(4) 0.008(3)
C69 0.060(3) 0.050(3) 0.045(2) -0.001(2) -0.003(2) -0.010(2)
C70 0.081(3) 0.052(3) 0.048(3) -0.005(2) -0.010(2) -0.012(2)
B71 0.097(5) 0.057(4) 0.049(3) -0.009(3) 0.012(3) 0.010(3)
B72 0.064(3) 0.062(4) 0.072(4) -0.003(3) 0.011(3) 0.001(3)
B73 0.062(3) 0.064(4) 0.049(3) -0.005(3) -0.009(2) 0.004(3)
B74 0.094(5) 0.043(3) 0.065(4) -0.001(3) -0.008(3) -0.005(3)
B75 0.116(5) 0.053(4) 0.055(3) -0.015(3) -0.005(3) 0.007(4)
B76 0.086(4) 0.080(5) 0.076(4) -0.011(4) 0.013(3) 0.022(4)
B77 0.067(4) 0.068(4) 0.071(4) 0.001(3) -0.013(3) 0.008(3)
B78 0.081(4) 0.060(3) 0.045(3) -0.002(3) -0.003(3) 0.005(3)
B79 0.094(5) 0.078(4) 0.068(4) -0.003(4) -0.011(3) 0.031(4)
Co80 0.0585(3) 0.0424(3) 0.0441(3) -0.0047(3) -0.0071(3) -0.0021(3)
C81 0.077(3) 0.061(3) 0.055(3) -0.008(2) -0.005(2) -0.019(3)
C82 0.068(3) 0.060(3) 0.088(4) -0.004(3) -0.010(3) -0.005(3)
B83 0.112(5) 0.062(4) 0.049(3) 0.002(3) -0.024(3) -0.020(4)
B84 0.079(4) 0.046(3) 0.065(3) -0.011(3) 0.002(3) -0.001(3)
B85 0.073(4) 0.048(3) 0.056(3) 0.001(3) -0.013(3) -0.006(3)
B86 0.075(4) 0.082(5) 0.111(6) -0.009(4) -0.015(4) -0.029(4)
B87 0.107(5) 0.081(5) 0.078(4) -0.006(4) -0.041(4) -0.022(4)
B88 0.171(9) 0.068(5) 0.053(4) -0.015(3) -0.015(4) -0.035(5)
B89 0.105(5) 0.036(3) 0.093(5) -0.003(3) -0.005(4) 0.002(3)
B90 0.108(5) 0.058(4) 0.067(4) 0.007(3) -0.003(4) -0.017(4)
B91 0.118(6) 0.064(4) 0.073(4) -0.011(3) -0.016(4) -0.027(4)
C92 0.078(3) 0.047(3) 0.081(3) -0.019(3) 0.007(3) -0.002(3)
C93 0.091(4) 0.050(3) 0.097(4) 0.005(3) -0.008(3) -0.007(3)
B94 0.074(4) 0.060(4) 0.056(3) 0.003(3) -0.005(3) -0.006(3)
B95 0.053(3) 0.065(4) 0.061(3) 0.001(3) -0.007(2) -0.009(3)
B96 0.077(4) 0.058(4) 0.047(3) -0.016(3) -0.004(3) -0.012(3)
B97 0.111(6) 0.051(4) 0.121(6) -0.012(4) 0.013(5) -0.003(4)
B98 0.108(6) 0.052(4) 0.088(5) 0.016(3) -0.015(4) -0.025(4)
B99 0.081(4) 0.072(4) 0.089(5) -0.006(4) -0.001(4) -0.030(4)
B100 0.077(4) 0.089(5) 0.079(4) -0.008(4) -0.021(4) -0.026(4)
B101 0.102(5) 0.074(5) 0.099(5) -0.042(4) 0.007(4) -0.023(4)
B102 0.103(5) 0.058(4) 0.112(6) -0.021(4) 0.000(5) -0.023(4)
Co10 0.0342(3) 0.0390(3) 0.0589(3) -0.0041(3) -0.0029(2) -0.0013(2)
C104 0.034(2) 0.043(2) 0.085(3) -0.007(2) -0.005(2) -0.0046(18)
C105 0.039(2) 0.050(3) 0.066(3) 0.000(2) 0.002(2) 0.0053(19)
B106 0.051(3) 0.040(3) 0.086(4) -0.014(3) 0.006(3) 0.001(2)
B107 0.052(3) 0.072(4) 0.065(3) -0.015(3) 0.000(3) -0.010(3)
B108 0.046(3) 0.063(4) 0.075(4) 0.015(3) -0.007(3) -0.018(3)
B109 0.033(2) 0.055(3) 0.093(4) -0.010(3) -0.006(3) -0.004(2)
B110 0.040(3) 0.058(3) 0.084(4) -0.001(3) 0.011(3) 0.005(2)
B111 0.057(3) 0.080(5) 0.072(4) -0.024(3) 0.013(3) -0.004(3)
B112 0.058(3) 0.114(6) 0.052(3) 0.009(3) 0.003(3) -0.017(4)
B113 0.053(3) 0.051(3) 0.114(5) 0.021(3) -0.005(3) -0.014(3)
B114 0.054(3) 0.072(4) 0.081(4) 0.000(3) 0.011(3) -0.013(3)
C115 0.043(2) 0.074(3) 0.060(3) -0.013(2) -0.003(2) 0.007(2)
C116 0.054(3) 0.053(3) 0.067(3) 0.009(2) -0.002(2) 0.001(2)
B117 0.046(3) 0.045(3) 0.077(4) -0.006(3) 0.000(3) -0.011(2)
B118 0.039(3) 0.053(3) 0.074(3) 0.011(3) -0.007(2) -0.004(2)
B119 0.043(3) 0.058(3) 0.087(4) -0.003(3) 0.000(3) 0.004(2)
B120 0.053(3) 0.103(5) 0.071(4) 0.007(4) 0.002(3) -0.003(3)
B121 0.057(3) 0.073(4) 0.090(4) 0.018(4) 0.002(3) -0.009(3)
B122 0.042(3) 0.081(4) 0.081(4) 0.009(3) -0.002(3) -0.016(3)
B123 0.042(3) 0.070(4) 0.088(4) -0.004(3) -0.001(3) 0.002(3)
B124 0.053(3) 0.097(5) 0.087(5) -0.010(4) 0.014(3) 0.003(3)
B125 0.043(3) 0.111(6) 0.073(4) 0.013(4) 0.002(3) -0.007(3)

loop_
_atom_type_symbol
_atom_type_description
_atom_type_scat_dispersion_real
_atom_type_scat_dispersion_imag
_atom_type_scat_source
C C 0.0033 0.0016 'International Tables Vol C Tables 4.2.6.8 and 6.1.1.4'
B B 0.0013 0.0007 'International Tables Vol C Tables 4.2.6.8 and 6.1.1.4'
Co Co 0.3494 0.9721 'International Tables Vol C Tables 4.2.6.8 and 6.1.1.4'
Fe Fe 0.3463 0.8444 'International Tables Vol C Tables 4.2.6.8 and 6.1.1.4'
N N 0.0061 0.0033 'International Tables Vol C Tables 4.2.6.8 and 6.1.1.4'
O O 0.0106 0.0060 'International Tables Vol C Tables 4.2.6.8 and 6.1.1.4'
H H 0.0000 0.0000 'International Tables Vol C Tables 4.2.6.8 and 6.1.1.4'

loop_
_geom_angle_atom_site_label_1
_geom_angle_atom_site_label_2
_geom_angle_atom_site_label_3
_geom_angle
_geom_angle_site_symmetry_1
_geom_angle_site_symmetry_3
_geom_angle_publ_flag
N9A Fe1A N18A 102.4(2) . . ?
N9A Fe1A N2A 80.9(3) . . ?
N18A Fe1A N2A 175.7(2) . . ?
N9A Fe1A N14A 158.4(2) . . ?
N18A Fe1A N14A 99.08(17) . . ?
N2A Fe1A N14A 77.87(19) . . ?
N9A Fe1A N25A 96.2(2) . . ?
N18A Fe1A N25A 77.08(19) . . ?
N2A Fe1A N25A 99.83(18) . . ?
N14A Fe1A N25A 91.30(18) . . ?
N9A Fe1A N30A 89.0(2) . . ?
N18A Fe1A N30A 78.6(2) . . ?
N2A Fe1A N30A 104.4(2) . . ?
N14A Fe1A N30A 92.5(2) . . ?
N25A Fe1A N30A 155.7(2) . . ?
C3A N2A C7A 122.4(6) . . ?
C3A N2A Fe1A 118.3(5) . . ?
C7A N2A Fe1A 119.2(4) . . ?
C4A C3A N2A 121.5(10) . . ?
C4A C3A N8A 128.1(9) . . ?
N2A C3A N8A 110.2(7) . . ?
C3A C4A C5A 118.9(10) . . ?
C4A C5A C6A 122.0(7) . . ?
C7A C6A C5A 114.8(8) . . ?
N2A C7A C6A 120.2(7) . . ?
N2A C7A N13A 112.0(4) . . ?
C6A C7A N13A 127.8(7) . . ?
C12A N8A N9A 111.4(10) . . ?
C12A N8A C3A 130.2(10) . . ?
N9A N8A C3A 117.8(6) . . ?
C10A N9A N8A 105.0(7) . . ?
C10A N9A Fe1A 142.1(7) . . ?
N8A N9A Fe1A 112.7(5) . . ?
N9A C10A C11A 109.3(12) . . ?
C12A C11A C10A 107.8(11) . . ?
N8A C12A C11A 106.0(11) . . ?
C17A N13A N14A 108.6(5) . . ?
C17A N13A C7A 134.1(5) . . ?
N14A N13A C7A 117.2(5) . . ?
C15A N14A N13A 105.3(5) . . ?
C15A N14A Fe1A 141.1(4) . . ?
N13A N14A Fe1A 113.6(3) . . ?
N14A C15A C16A 111.5(6) . . ?
C17A C16A C15A 106.4(6) . . ?
C16A C17A N13A 108.2(5) . . ?
C23A N18A C19A 119.1(5) . . ?
C23A N18A Fe1A 120.6(5) . . ?
C19A N18A Fe1A 120.2(4) . . ?
N18A C19A N24A 112.0(4) . . ?
N18A C19A C20A 120.8(7) . . ?
N24A C19A C20A 127.2(7) . . ?
C21A C20A C19A 117.5(8) . . ?
C20A C21A C22A 121.7(8) . . ?
C23A C22A C21A 116.5(9) . . ?
N18A C23A C22A 124.3(8) . . ?
N18A C23A N29A 111.0(6) . . ?
C22A C23A N29A 124.7(8) . . ?
C28A N24A C19A 133.4(6) . . ?
C28A N24A N25A 109.4(6) . . ?
C19A N24A N25A 117.1(4) . . ?
C26A N25A N24A 106.5(5) . . ?
C26A N25A Fe1A 139.9(5) . . ?
N24A N25A Fe1A 113.5(3) . . ?
N25A C26A C27A 110.2(7) . . ?
C28A C27A C26A 107.1(7) . . ?
N24A C28A C27A 106.8(6) . . ?
C33A N29A N30A 109.1(8) . . ?
C33A N29A C23A 132.2(9) . . ?
N30A N29A C23A 118.6(5) . . ?
C31A N30A N29A 108.0(7) . . ?
C31A N30A Fe1A 140.9(7) . . ?
N29A N30A Fe1A 111.1(4) . . ?
N30A C31A C32A 109.2(9) . . ?
C33A C32A C31A 106.9(9) . . ?
C32A C33A N29A 106.8(11) . . ?
N2B Fe1B N18B 163.11(15) . . ?
N2B Fe1B N14B 72.6(3) . . ?
N18B Fe1B N14B 105.41(19) . . ?
N2B Fe1B N9B 74.5(3) . . ?
N18B Fe1B N9B 108.27(19) . . ?
N14B Fe1B N9B 146.2(2) . . ?
N2B Fe1B N25B 122.94(16) . . ?
N18B Fe1B N25B 73.57(15) . . ?
N14B Fe1B N25B 92.2(2) . . ?
N9B Fe1B N25B 99.42(19) . . ?
N2B Fe1B N30B 90.03(16) . . ?
N18B Fe1B N30B 73.27(14) . . ?
N14B Fe1B N30B 93.92(17) . . ?
N9B Fe1B N30B 93.42(18) . . ?
N25B Fe1B N30B 146.72(15) . . ?
C3B N2B C7B 119.6(8) . . ?
C3B N2B Fe1B 119.9(7) . . ?
C7B N2B Fe1B 119.9(6) . . ?
N2B C3B N8B 115.3(7) . . ?
N2B C3B C4B 123.0(15) . . ?
N8B C3B C4B 121.7(14) . . ?
C5B C4B C3B 120(2) . . ?
C4B C5B C6B 120.8(10) . . ?
C7B C6B C5B 116.6(14) . . ?
N2B C7B N13B 112.4(6) . . ?
N2B C7B C6B 119.8(12) . . ?
N13B C7B C6B 127.8(11) . . ?
N9B N8B C12B 102.0(11) . . ?
N9B N8B C3B 117.4(6) . . ?
C12B N8B C3B 140.6(12) . . ?
C10B N9B N8B 107.9(7) . . ?
C10B N9B Fe1B 139.4(6) . . ?
N8B N9B Fe1B 112.4(5) . . ?
N9B C10B C11B 109.0(13) . . ?
C12B C11B C10B 107.8(18) . . ?
C11B C12B N8B 113.2(17) . . ?
C7B N13B N14B 119.7(7) . . ?
C7B N13B C17B 130.5(10) . . ?
N14B N13B C17B 109.8(11) . . ?
C15B N14B N13B 102.6(7) . . ?
C15B N14B Fe1B 142.7(6) . . ?
N13B N14B Fe1B 114.4(6) . . ?
N14B C15B C16B 113.2(12) . . ?
C17B C16B C15B 106.2(14) . . ?
C16B C17B N13B 108.1(13) . . ?
C19B N18B C23B 118.3(4) . . ?
C19B N18B Fe1B 120.3(3) . . ?
C23B N18B Fe1B 121.2(3) . . ?
N18B C19B C20B 123.4(4) . . ?
N18B C19B N24B 113.8(4) . . ?
C20B C19B N24B 122.7(4) . . ?
C19B C20B C21B 117.1(4) . . ?
C22B C21B C20B 120.1(4) . . ?
C21B C22B C23B 117.7(4) . . ?
N18B C23B C22B 123.3(4) . . ?
N18B C23B N29B 112.9(3) . . ?
C22B C23B N29B 123.8(4) . . ?
C28B N24B N25B 111.1(4) . . ?
C28B N24B C19B 131.3(4) . . ?
N25B N24B C19B 117.5(4) . . ?
C26B N25B N24B 103.5(4) . . ?
C26B N25B Fe1B 141.4(4) . . ?
N24B N25B Fe1B 114.2(3) . . ?
N25B C26B C27B 111.9(5) . . ?
C28B C27B C26B 105.1(5) . . ?
C27B C28B N24B 108.3(5) . . ?
C33B N29B N30B 111.0(4) . . ?
C33B N29B C23B 130.7(4) . . ?
N30B N29B C23B 118.3(4) . . ?
C31B N30B N29B 104.1(4) . . ?
C31B N30B Fe1B 141.8(3) . . ?
N29B N30B Fe1B 113.8(3) . . ?
N30B C31B C32B 112.6(5) . . ?
C33B C32B C31B 105.1(5) . . ?
N29B C33B C32B 107.2(4) . . ?
C47 Co34 C46 46.44(19) . . ?
C47 Co34 C35 136.1(2) . . ?
C46 Co34 C35 101.45(19) . . ?
C47 Co34 C36 101.1(2) . . ?
C46 Co34 C36 97.64(19) . . ?
C35 Co34 C36 46.6(2) . . ?
C47 Co34 B48 49.0(2) . . ?
C46 Co34 B48 83.4(2) . . ?
C35 Co34 B48 174.7(2) . . ?
C36 Co34 B48 135.2(2) . . ?
C47 Co34 B50 82.6(2) . . ?
C46 Co34 B50 47.7(2) . . ?
C35 Co34 B50 94.9(2) . . ?
C36 Co34 B50 126.4(2) . . ?
B48 Co34 B50 86.9(2) . . ?
C47 Co34 B39 174.9(2) . . ?
C46 Co34 B39 135.2(2) . . ?
C35 Co34 B39 48.8(2) . . ?
C36 Co34 B39 83.6(2) . . ?
B48 Co34 B39 126.1(2) . . ?
B50 Co34 B39 96.1(2) . . ?
C47 Co34 B37 94.9(2) . . ?
C46 Co34 B37 126.7(2) . . ?
C35 Co34 B37 82.8(2) . . ?
C36 Co34 B37 48.3(2) . . ?
B48 Co34 B37 95.8(2) . . ?
B50 Co34 B37 173.6(2) . . ?
B39 Co34 B37 86.9(2) . . ?
C47 Co34 B38 127.1(2) . . ?
C46 Co34 B38 173.4(2) . . ?
C35 Co34 B38 84.5(2) . . ?
C36 Co34 B38 84.3(2) . . ?
B48 Co34 B38 90.8(2) . . ?
B50 Co34 B38 135.2(2) . . ?
B39 Co34 B38 51.1(2) . . ?
B37 Co34 B38 50.7(2) . . ?
C47 Co34 B49 84.1(2) . . ?
C46 Co34 B49 83.5(2) . . ?
C35 Co34 B49 127.2(2) . . ?
C36 Co34 B49 173.8(2) . . ?
B48 Co34 B49 51.0(2) . . ?
B50 Co34 B49 50.5(2) . . ?
B39 Co34 B49 91.3(2) . . ?
B37 Co34 B49 135.2(2) . . ?
B38 Co34 B49 95.3(2) . . ?
C36 C35 B44 110.1(4) . . ?
C36 C35 B39 111.9(4) . . ?
B44 C35 B39 64.1(3) . . ?
C36 C35 B40 61.3(3) . . ?
B44 C35 B40 61.5(4) . . ?
B39 C35 B40 115.4(4) . . ?
C36 C35 Co34 66.8(2) . . ?
B44 C35 Co34 124.5(3) . . ?
B39 C35 Co34 66.8(2) . . ?
B40 C35 Co34 124.2(4) . . ?
C35 C36 B41 112.1(4) . . ?
C35 C36 B37 111.3(4) . . ?
B41 C36 B37 62.9(4) . . ?
C35 C36 B40 62.2(3) . . ?
B41 C36 B40 62.5(4) . . ?
B37 C36 B40 114.5(4) . . ?
C35 C36 Co34 66.6(2) . . ?
B41 C36 Co34 124.8(4) . . ?
B37 C36 Co34 67.1(3) . . ?
B40 C36 Co34 124.8(4) . . ?
C36 B37 B42 105.0(4) . . ?
C36 B37 B41 57.5(3) . . ?
B42 B37 B41 61.2(4) . . ?
C36 B37 B38 106.1(4) . . ?
B42 B37 B38 61.4(4) . . ?
B41 B37 B38 110.5(5) . . ?
C36 B37 Co34 64.6(2) . . ?
B42 B37 Co34 119.0(4) . . ?
B41 B37 Co34 117.7(4) . . ?
B38 B37 Co34 65.0(2) . . ?
B37 B38 B43 104.5(4) . . ?
B37 B38 B42 57.8(3) . . ?
B43 B38 B42 59.1(4) . . ?
B37 B38 B39 105.9(4) . . ?
B43 B38 B39 59.4(3) . . ?
B42 B38 B39 106.4(4) . . ?
B37 B38 Co34 64.4(2) . . ?
B43 B38 Co34 115.7(4) . . ?
B42 B38 Co34 115.4(4) . . ?
B39 B38 Co34 64.0(2) . . ?
C35 B39 B43 102.7(4) . . ?
C35 B39 B44 57.5(3) . . ?
B43 B39 B44 58.7(3) . . ?
C35 B39 B38 104.9(4) . . ?
B43 B39 B38 60.1(3) . . ?
B44 B39 B38 107.2(4) . . ?
C35 B39 Co34 64.3(2) . . ?
B43 B39 Co34 116.9(4) . . ?
B44 B39 Co34 116.5(4) . . ?
B38 B39 Co34 64.8(2) . . ?
C36 B40 C35 56.5(3) . . ?
C36 B40 B44 103.9(4) . . ?
C35 B40 B44 58.5(3) . . ?
C36 B40 B41 57.5(3) . . ?
C35 B40 B41 103.5(4) . . ?
B44 B40 B41 108.2(5) . . ?
C36 B40 B45 104.6(5) . . ?
C35 B40 B45 104.5(4) . . ?
B44 B40 B45 59.8(4) . . ?
B41 B40 B45 61.4(4) . . ?
C36 B41 B40 60.1(4) . . ?
C36 B41 B37 59.5(3) . . ?
B40 B41 B37 109.8(4) . . ?
C36 B41 B42 104.9(4) . . ?
B40 B41 B42 108.4(5) . . ?
B37 B41 B42 59.1(4) . . ?
C36 B41 B45 105.4(5) . . ?
B40 B41 B45 59.8(4) . . ?
B37 B41 B45 107.8(5) . . ?
B42 B41 B45 60.1(4) . . ?
B37 B42 B41 59.7(4) . . ?
B37 B42 B43 107.8(4) . . ?
B41 B42 B43 107.0(5) . . ?
B37 B42 B45 108.5(4) . . ?
B41 B42 B45 60.3(4) . . ?
B43 B42 B45 59.5(4) . . ?
B37 B42 B38 60.8(3) . . ?
B41 B42 B38 108.8(4) . . ?
B43 B42 B38 60.3(4) . . ?
B45 B42 B38 109.2(5) . . ?
B44 B43 B45 59.4(4) . . ?
B44 B43 B42 107.4(5) . . ?
B45 B43 B42 60.5(4) . . ?
B44 B43 B39 61.1(3) . . ?
B45 B43 B39 109.5(4) . . ?
B42 B43 B39 108.5(4) . . ?
B44 B43 B38 109.5(4) . . ?
B45 B43 B38 110.2(5) . . ?
B42 B43 B38 60.6(4) . . ?
B39 B43 B38 60.5(3) . . ?
C35 B44 B40 60.1(3) . . ?
C35 B44 B45 106.3(5) . . ?
B40 B44 B45 60.6(4) . . ?
C35 B44 B43 104.6(4) . . ?
B40 B44 B43 108.8(5) . . ?
B45 B44 B43 60.5(4) . . ?
C35 B44 B39 58.5(3) . . ?
B40 B44 B39 109.6(4) . . ?
B45 B44 B39 109.5(5) . . ?
B43 B44 B39 60.1(3) . . ?
B44 B45 B40 59.5(4) . . ?
B44 B45 B43 60.1(4) . . ?
B40 B45 B43 107.7(4) . . ?
B44 B45 B42 107.6(5) . . ?
B40 B45 B42 107.2(5) . . ?
B43 B45 B42 60.0(4) . . ?
B44 B45 B41 106.0(4) . . ?
B40 B45 B41 58.8(4) . . ?
B43 B45 B41 106.9(5) . . ?
B42 B45 B41 59.6(4) . . ?
C47 C46 B50 111.7(4) . . ?
C47 C46 B55 112.0(4) . . ?
B50 C46 B55 64.0(3) . . ?
C47 C46 B51 62.1(3) . . ?
B50 C46 B51 115.5(4) . . ?
B55 C46 B51 62.3(3) . . ?
C47 C46 Co34 66.2(2) . . ?
B50 C46 Co34 67.2(2) . . ?
B55 C46 Co34 125.6(3) . . ?
B51 C46 Co34 124.6(4) . . ?
C46 C47 B52 110.2(4) . . ?
C46 C47 B48 112.0(4) . . ?
B52 C47 B48 63.5(3) . . ?
C46 C47 B51 61.4(3) . . ?
B52 C47 B51 61.7(4) . . ?
B48 C47 B51 115.4(4) . . ?
C46 C47 Co34 67.3(2) . . ?
B52 C47 Co34 124.5(4) . . ?
B48 C47 Co34 67.0(2) . . ?
B51 C47 Co34 125.0(3) . . ?
C47 B48 B52 57.6(3) . . ?
C47 B48 B53 103.0(4) . . ?
B52 B48 B53 59.2(4) . . ?
C47 B48 B49 104.3(4) . . ?
B52 B48 B49 107.0(4) . . ?
B53 B48 B49 59.7(3) . . ?
C47 B48 Co34 64.0(2) . . ?
B52 B48 Co34 116.5(4) . . ?
B53 B48 Co34 117.3(3) . . ?
B49 B48 Co34 65.2(2) . . ?
B53 B49 B50 105.6(4) . . ?
B53 B49 B48 59.8(3) . . ?
B50 B49 B48 105.9(4) . . ?
B53 B49 B54 58.9(3) . . ?
B50 B49 B54 59.0(3) . . ?
B48 B49 B54 106.5(4) . . ?
B53 B49 Co34 116.3(4) . . ?
B50 B49 Co34 64.1(2) . . ?
B48 B49 Co34 63.8(3) . . ?
B54 B49 Co34 116.1(3) . . ?
C46 B50 B55 58.0(3) . . ?
C46 B50 B54 104.1(4) . . ?
B55 B50 B54 59.6(3) . . ?
C46 B50 B49 106.1(4) . . ?
B55 B50 B49 109.2(4) . . ?
B54 B50 B49 61.2(3) . . ?
C46 B50 Co34 65.1(2) . . ?
B55 B50 Co34 118.3(4) . . ?
B54 B50 Co34 119.1(4) . . ?
B49 B50 Co34 65.4(2) . . ?
C46 B51 C47 56.4(3) . . ?
C46 B51 B52 103.6(4) . . ?
C47 B51 B52 58.5(3) . . ?
C46 B51 B55 58.1(3) . . ?
C47 B51 B55 104.1(4) . . ?
B52 B51 B55 108.0(5) . . ?
C46 B51 B56 104.5(4) . . ?
C47 B51 B56 104.8(5) . . ?
B52 B51 B56 60.1(4) . . ?
B55 B51 B56 60.6(4) . . ?
C47 B52 B51 59.8(3) . . ?
C47 B52 B56 106.2(4) . . ?
B51 B52 B56 60.6(4) . . ?
C47 B52 B53 105.0(4) . . ?
B51 B52 B53 109.0(4) . . ?
B56 B52 B53 60.5(4) . . ?
C47 B52 B48 58.9(3) . . ?
B51 B52 B48 109.9(4) . . ?
B56 B52 B48 109.9(4) . . ?
B53 B52 B48 60.6(3) . . ?
B52 B53 B54 106.8(5) . . ?
B52 B53 B56 59.5(4) . . ?
B54 B53 B56 59.7(4) . . ?
B52 B53 B49 108.5(4) . . ?
B54 B53 B49 61.3(3) . . ?
B56 B53 B49 109.7(4) . . ?
B52 B53 B48 60.3(4) . . ?
B54 B53 B48 108.9(4) . . ?
B56 B53 B48 108.9(5) . . ?
B49 B53 B48 60.5(3) . . ?
B55 B54 B56 60.2(4) . . ?
B55 B54 B53 107.8(4) . . ?
B56 B54 B53 60.2(4) . . ?
B55 B54 B50 60.2(3) . . ?
B56 B54 B50 108.3(4) . . ?
B53 B54 B50 106.9(4) . . ?
B55 B54 B49 108.6(4) . . ?
B56 B54 B49 109.0(4) . . ?
B53 B54 B49 59.8(3) . . ?
B50 B54 B49 59.8(3) . . ?
C46 B55 B51 59.5(3) . . ?
C46 B55 B54 104.6(4) . . ?
B51 B55 B54 108.4(5) . . ?
C46 B55 B56 105.2(4) . . ?
B51 B55 B56 60.2(4) . . ?
B54 B55 B56 59.9(4) . . ?
C46 B55 B50 58.0(3) . . ?
B51 B55 B50 108.3(4) . . ?
B54 B55 B50 60.3(3) . . ?
B56 B55 B50 108.1(4) . . ?
B52 B56 B51 59.3(4) . . ?
B52 B56 B54 107.6(4) . . ?
B51 B56 B54 107.5(4) . . ?
B52 B56 B55 106.3(4) . . ?
B51 B56 B55 59.2(4) . . ?
B54 B56 B55 59.9(4) . . ?
B52 B56 B53 60.1(4) . . ?
B51 B56 B53 107.7(4) . . ?
B54 B56 B53 60.1(4) . . ?
B55 B56 B53 107.4(4) . . ?
C59 Co57 C70 100.9(2) . . ?
C59 Co57 C69 99.7(2) . . ?
C70 Co57 C69 46.15(18) . . ?
C59 Co57 C58 45.5(2) . . ?
C70 Co57 C58 133.5(2) . . ?
C69 Co57 C58 100.7(2) . . ?
C59 Co57 B71 131.6(3) . . ?
C70 Co57 B71 48.5(2) . . ?
C69 Co57 B71 83.6(2) . . ?
C58 Co57 B71 175.0(2) . . ?
C59 Co57 B62 82.1(2) . . ?
C70 Co57 B62 176.4(2) . . ?
C69 Co57 B62 131.6(2) . . ?
C58 Co57 B62 47.8(2) . . ?
B71 Co57 B62 130.6(3) . . ?
C59 Co57 B73 129.5(3) . . ?
C70 Co57 B73 82.3(2) . . ?
C69 Co57 B73 47.8(2) . . ?
C58 Co57 B73 96.8(2) . . ?
B71 Co57 B73 87.9(3) . . ?
B62 Co57 B73 94.2(2) . . ?
C59 Co57 B60 48.8(3) . . ?
C70 Co57 B60 97.3(2) . . ?
C69 Co57 B60 130.9(2) . . ?
C58 Co57 B60 82.2(3) . . ?
B71 Co57 B60 93.1(3) . . ?
B62 Co57 B60 86.2(2) . . ?
B73 Co57 B60 178.3(3) . . ?
C59 Co57 B72 175.4(2) . . ?
C70 Co57 B72 83.7(2) . . ?
C69 Co57 B72 83.8(2) . . ?
C58 Co57 B72 131.1(2) . . ?
B71 Co57 B72 51.6(3) . . ?
B62 Co57 B72 93.3(3) . . ?
B73 Co57 B72 51.2(2) . . ?
B60 Co57 B72 130.5(3) . . ?
C59 Co57 B61 83.4(3) . . ?
C70 Co57 B61 131.6(2) . . ?
C69 Co57 B61 176.4(2) . . ?
C58 Co57 B61 82.8(2) . . ?
B71 Co57 B61 93.0(3) . . ?
B62 Co57 B61 50.4(3) . . ?
B73 Co57 B61 131.2(3) . . ?
B60 Co57 B61 50.2(3) . . ?
B72 Co57 B61 93.2(3) . . ?
C59 C58 B67 111.1(4) . . ?
C59 C58 B62 112.4(4) . . ?
B67 C58 B62 65.3(4) . . ?
C59 C58 B63 61.7(4) . . ?
B67 C58 B63 61.2(4) . . ?
B62 C58 B63 115.9(4) . . ?
C59 C58 Co57 67.0(3) . . ?
B67 C58 Co57 126.1(4) . . ?
B62 C58 Co57 66.9(3) . . ?
B63 C58 Co57 124.8(4) . . ?
C58 C59 B64 111.4(5) . . ?
C58 C59 B60 111.4(4) . . ?
B64 C59 B60 62.7(5) . . ?
C58 C59 B63 63.7(4) . . ?
B64 C59 B63 61.0(4) . . ?
B60 C59 B63 114.1(5) . . ?
C58 C59 Co57 67.5(3) . . ?
B64 C59 Co57 124.4(5) . . ?
B60 C59 Co57 66.8(3) . . ?
B63 C59 Co57 127.1(4) . . ?
C59 B60 B65 103.8(5) . . ?
C59 B60 B64 58.6(4) . . ?
B65 B60 B64 59.2(5) . . ?
C59 B60 B61 104.9(4) . . ?
B65 B60 B61 60.9(4) . . ?
B64 B60 B61 108.5(5) . . ?
C59 B60 Co57 64.4(3) . . ?
B65 B60 Co57 119.3(4) . . ?
B64 B60 Co57 118.5(5) . . ?
B61 B60 Co57 65.7(3) . . ?
B60 B61 B62 105.9(5) . . ?
B60 B61 B66 106.0(5) . . ?
B62 B61 B66 59.6(4) . . ?
B60 B61 B65 58.7(4) . . ?
B62 B61 B65 106.9(5) . . ?
B66 B61 B65 59.8(4) . . ?
B60 B61 Co57 64.1(3) . . ?
B62 B61 Co57 63.9(3) . . ?
B66 B61 Co57 116.4(4) . . ?
B65 B61 Co57 116.1(4) . . ?
C58 B62 B66 102.8(4) . . ?
C58 B62 B61 105.4(4) . . ?
B66 B62 B61 60.2(4) . . ?
C58 B62 B67 56.9(4) . . ?
B66 B62 B67 59.0(4) . . ?
B61 B62 B67 107.4(5) . . ?
C58 B62 Co57 65.3(3) . . ?
B66 B62 Co57 118.4(4) . . ?
B61 B62 Co57 65.7(3) . . ?
B67 B62 Co57 117.3(4) . . ?
C59 B63 B67 101.9(4) . . ?
C59 B63 B64 59.3(4) . . ?
B67 B63 B64 108.0(5) . . ?
C59 B63 C58 54.6(3) . . ?
B67 B63 C58 57.0(4) . . ?
B64 B63 C58 102.9(5) . . ?
C59 B63 B68 104.6(5) . . ?
B67 B63 B68 59.8(4) . . ?
B64 B63 B68 60.9(4) . . ?
C58 B63 B68 102.6(5) . . ?
C59 B64 B63 59.7(4) . . ?
C59 B64 B65 104.3(5) . . ?
B63 B64 B65 109.2(5) . . ?
C59 B64 B60 58.7(4) . . ?
B63 B64 B60 109.7(5) . . ?
B65 B64 B60 59.6(4) . . ?
C59 B64 B68 104.7(5) . . ?
B63 B64 B68 60.7(4) . . ?
B65 B64 B68 59.6(4) . . ?
B60 B64 B68 107.5(5) . . ?
B64 B65 B60 61.2(5) . . ?
B64 B65 B68 61.3(5) . . ?
B60 B65 B68 110.1(5) . . ?
B64 B65 B66 107.1(5) . . ?
B60 B65 B66 107.5(5) . . ?
B68 B65 B66 58.4(4) . . ?
B64 B65 B61 109.6(5) . . ?
B60 B65 B61 60.4(4) . . ?
B68 B65 B61 108.7(5) . . ?
B66 B65 B61 60.0(4) . . ?
B68 B66 B67 60.3(4) . . ?
B68 B66 B62 110.3(5) . . ?
B67 B66 B62 61.2(4) . . ?
B68 B66 B65 59.9(4) . . ?
B67 B66 B65 106.9(5) . . ?
B62 B66 B65 107.6(5) . . ?
B68 B66 B61 110.0(5) . . ?
B67 B66 B61 109.1(5) . . ?
B62 B66 B61 60.1(4) . . ?
B65 B66 B61 60.2(4) . . ?
C58 B67 B63 61.8(4) . . ?
C58 B67 B68 107.2(5) . . ?
B63 B67 B68 61.3(4) . . ?
C58 B67 B66 104.2(5) . . ?
B63 B67 B66 108.7(5) . . ?
B68 B67 B66 58.8(4) . . ?
C58 B67 B62 57.8(3) . . ?
B63 B67 B62 110.2(5) . . ?
B68 B67 B62 108.0(5) . . ?
B66 B67 B62 59.8(4) . . ?
B66 B68 B65 61.7(4) . . ?
B66 B68 B67 60.9(4) . . ?
B65 B68 B67 108.7(5) . . ?
B66 B68 B63 108.3(5) . . ?
B65 B68 B63 106.9(5) . . ?
B67 B68 B63 58.8(4) . . ?
B66 B68 B64 107.9(5) . . ?
B65 B68 B64 59.1(5) . . ?
B67 B68 B64 105.2(5) . . ?
B63 B68 B64 58.3(4) . . ?
C70 C69 B78 110.9(4) . . ?
C70 C69 B73 111.8(4) . . ?
B78 C69 B73 64.4(3) . . ?
C70 C69 B74 61.0(3) . . ?
B78 C69 B74 62.3(3) . . ?
B73 C69 B74 116.0(4) . . ?
C70 C69 Co57 66.9(2) . . ?
B78 C69 Co57 125.6(3) . . ?
B73 C69 Co57 67.0(2) . . ?
B74 C69 Co57 124.3(3) . . ?
C69 C70 B75 112.5(4) . . ?
C69 C70 B71 112.7(4) . . ?
B75 C70 B71 64.5(4) . . ?
C69 C70 B74 63.2(3) . . ?
B75 C70 B74 62.2(4) . . ?
B71 C70 B74 117.0(5) . . ?
C69 C70 Co57 67.0(2) . . ?
B75 C70 Co57 125.3(4) . . ?
B71 C70 Co57 66.5(3) . . ?
B74 C70 Co57 126.4(3) . . ?
C70 B71 B76 101.4(5) . . ?
C70 B71 B75 57.4(4) . . ?
B76 B71 B75 58.6(4) . . ?
C70 B71 B72 104.1(4) . . ?
B76 B71 B72 59.7(4) . . ?
B75 B71 B72 107.4(5) . . ?
C70 B71 Co57 65.0(3) . . ?
B76 B71 Co57 116.8(4) . . ?
B75 B71 Co57 117.6(4) . . ?
B72 B71 Co57 64.8(3) . . ?
B76 B72 B77 59.0(4) . . ?
B76 B72 B73 105.3(5) . . ?
B77 B72 B73 58.9(3) . . ?
B76 B72 B71 59.7(4) . . ?
B77 B72 B71 106.6(5) . . ?
B73 B72 B71 105.7(4) . . ?
B76 B72 Co57 115.7(4) . . ?
B77 B72 Co57 115.9(4) . . ?
B73 B72 Co57 63.9(3) . . ?
B71 B72 Co57 63.6(3) . . ?
C69 B73 B77 103.7(4) . . ?
C69 B73 B78 57.5(3) . . ?
B77 B73 B78 59.9(4) . . ?
C69 B73 B72 105.6(4) . . ?
B77 B73 B72 60.5(3) . . ?
B78 B73 B72 108.7(4) . . ?
C69 B73 Co57 65.2(2) . . ?
B77 B73 Co57 118.0(4) . . ?
B78 B73 Co57 117.8(3) . . ?
B72 B73 Co57 64.9(3) . . ?
C70 B74 C69 55.8(3) . . ?
C70 B74 B75 58.3(4) . . ?
C69 B74 B75 103.4(4) . . ?
C70 B74 B79 104.9(5) . . ?
C69 B74 B79 103.6(5) . . ?
B75 B74 B79 61.6(4) . . ?
C70 B74 B78 102.3(4) . . ?
C69 B74 B78 56.8(3) . . ?
B75 B74 B78 108.5(5) . . ?
B79 B74 B78 60.3(4) . . ?
C70 B75 B74 59.5(4) . . ?
C70 B75 B76 103.6(4) . . ?
B74 B75 B76 108.0(5) . . ?
C70 B75 B79 104.1(4) . . ?
B74 B75 B79 59.5(4) . . ?
B76 B75 B79 60.3(4) . . ?
C70 B75 B71 58.2(3) . . ?
B74 B75 B71 109.4(4) . . ?
B76 B75 B71 60.6(4) . . ?
B79 B75 B71 109.3(5) . . ?
B75 B76 B77 108.4(5) . . ?
B75 B76 B79 60.8(4) . . ?
B77 B76 B79 60.1(4) . . ?
B75 B76 B71 60.7(4) . . ?
B77 B76 B71 108.5(4) . . ?
B79 B76 B71 109.8(5) . . ?
B75 B76 B72 109.7(5) . . ?
B77 B76 B72 60.6(4) . . ?
B79 B76 B72 110.1(5) . . ?
B71 B76 B72 60.5(4) . . ?
B76 B77 B73 107.7(4) . . ?
B76 B77 B78 106.9(5) . . ?
B73 B77 B78 60.2(4) . . ?
B76 B77 B79 60.3(4) . . ?
B73 B77 B79 108.7(5) . . ?
B78 B77 B79 59.6(4) . . ?
B76 B77 B72 60.4(4) . . ?
B73 B77 B72 60.6(3) . . ?
B78 B77 B72 109.0(4) . . ?
B79 B77 B72 110.1(5) . . ?
C69 B78 B74 60.9(3) . . ?
C69 B78 B79 106.3(4) . . ?
B74 B78 B79 59.8(4) . . ?
C69 B78 B77 104.2(4) . . ?
B74 B78 B77 108.2(4) . . ?
B79 B78 B77 60.5(4) . . ?
C69 B78 B73 58.1(3) . . ?
B74 B78 B73 109.6(4) . . ?
B79 B78 B73 109.2(5) . . ?
B77 B78 B73 59.9(3) . . ?
B74 B79 B78 59.9(4) . . ?
B74 B79 B77 107.9(5) . . ?
B78 B79 B77 60.0(4) . . ?
B74 B79 B76 106.5(5) . . ?
B78 B79 B76 106.7(5) . . ?
B77 B79 B76 59.6(4) . . ?
B74 B79 B75 58.9(4) . . ?
B78 B79 B75 106.0(4) . . ?
B77 B79 B75 106.5(5) . . ?
B76 B79 B75 59.0(4) . . ?
C93 Co80 C92 46.8(3) . . ?
C93 Co80 C81 130.1(2) . . ?
C92 Co80 C81 98.9(2) . . ?
C93 Co80 C82 97.5(2) . . ?
C92 Co80 C82 100.0(2) . . ?
C81 Co80 C82 46.7(2) . . ?
C93 Co80 B96 82.4(3) . . ?
C92 Co80 B96 47.8(2) . . ?
C81 Co80 B96 99.1(2) . . ?
C82 Co80 B96 133.4(2) . . ?
C93 Co80 B94 49.4(3) . . ?
C92 Co80 B94 84.3(3) . . ?
C81 Co80 B94 174.2(2) . . ?
C82 Co80 B94 128.1(2) . . ?
B96 Co80 B94 86.7(3) . . ?
C93 Co80 B85 175.9(3) . . ?
C92 Co80 B85 129.0(2) . . ?
C81 Co80 B85 48.0(2) . . ?
C82 Co80 B85 83.1(2) . . ?
B96 Co80 B85 94.2(2) . . ?
B94 Co80 B85 133.0(3) . . ?
C93 Co80 B84 132.8(3) . . ?
C92 Co80 B84 175.9(2) . . ?
C81 Co80 B84 84.0(2) . . ?
C82 Co80 B84 84.1(3) . . ?
B96 Co80 B84 129.1(3) . . ?
B94 Co80 B84 93.1(3) . . ?
B85 Co80 B84 51.3(2) . . ?
C93 Co80 B83 96.5(3) . . ?
C92 Co80 B83 132.3(3) . . ?
C81 Co80 B83 82.9(2) . . ?
C82 Co80 B83 48.2(3) . . ?
B96 Co80 B83 178.1(3) . . ?
B94 Co80 B83 91.4(3) . . ?
B85 Co80 B83 87.0(2) . . ?
B84 Co80 B83 50.8(3) . . ?
C93 Co80 B95 84.0(3) . . ?
C92 Co80 B95 83.3(2) . . ?
C81 Co80 B95 134.0(2) . . ?
C82 Co80 B95 176.6(2) . . ?
B96 Co80 B95 49.7(2) . . ?
B94 Co80 B95 51.1(2) . . ?
B85 Co80 B95 95.6(2) . . ?
B84 Co80 B95 92.6(3) . . ?
B83 Co80 B95 128.6(3) . . ?
C82 C81 B85 112.2(4) . . ?
C82 C81 B90 112.1(4) . . ?
B85 C81 B90 63.1(4) . . ?
C82 C81 B86 63.3(4) . . ?
B85 C81 B86 114.6(5) . . ?
B90 C81 B86 61.4(4) . . ?
C82 C81 Co80 66.9(3) . . ?
B85 C81 Co80 67.1(3) . . ?
B90 C81 Co80 124.7(4) . . ?
B86 C81 Co80 125.9(4) . . ?
C81 C82 B87 110.0(5) . . ?
C81 C82 B83 111.3(4) . . ?
B87 C82 B83 63.6(4) . . ?
C81 C82 B86 61.3(4) . . ?
B87 C82 B86 61.0(4) . . ?
B83 C82 B86 114.1(5) . . ?
C81 C82 Co80 66.4(3) . . ?
B87 C82 Co80 124.6(5) . . ?
B83 C82 Co80 67.3(3) . . ?
B86 C82 Co80 123.6(4) . . ?
C82 B83 B87 57.6(4) . . ?
C82 B83 B88 103.7(5) . . ?
B87 B83 B88 60.1(5) . . ?
C82 B83 B84 105.3(4) . . ?
B87 B83 B84 108.2(5) . . ?
B88 B83 B84 59.7(4) . . ?
C82 B83 Co80 64.4(3) . . ?
B87 B83 Co80 116.7(4) . . ?
B88 B83 Co80 116.6(4) . . ?
B84 B83 Co80 64.5(3) . . ?
B88 B84 B89 59.4(4) . . ?
B88 B84 B83 59.7(4) . . ?
B89 B84 B83 106.9(5) . . ?
B88 B84 B85 104.8(5) . . ?
B89 B84 B85 58.0(4) . . ?
B83 B84 B85 105.7(5) . . ?
B88 B84 Co80 116.8(5) . . ?
B89 B84 Co80 115.7(4) . . ?
B83 B84 Co80 64.7(3) . . ?
B85 B84 Co80 63.8(3) . . ?
C81 B85 B89 105.2(4) . . ?
C81 B85 B90 59.0(4) . . ?
B89 B85 B90 60.2(4) . . ?
C81 B85 B84 105.4(4) . . ?
B89 B85 B84 60.4(3) . . ?
B90 B85 B84 108.9(4) . . ?
C81 B85 Co80 64.9(3) . . ?
B89 B85 Co80 118.7(4) . . ?
B90 B85 Co80 119.1(4) . . ?
B84 B85 Co80 64.9(3) . . ?
C81 B86 B87 102.2(5) . . ?
C81 B86 B90 58.5(4) . . ?
B87 B86 B90 108.4(6) . . ?
C81 B86 B91 103.7(5) . . ?
B87 B86 B91 61.0(5) . . ?
B90 B86 B91 60.2(4) . . ?
C81 B86 C82 55.5(3) . . ?
B87 B86 C82 57.2(4) . . ?
B90 B86 C82 103.5(5) . . ?
B91 B86 C82 103.8(5) . . ?
C82 B87 B86 61.8(4) . . ?
C82 B87 B91 106.4(5) . . ?
B86 B87 B91 59.8(5) . . ?
C82 B87 B83 58.8(4) . . ?
B86 B87 B83 110.8(5) . . ?
B91 B87 B83 108.1(6) . . ?
C82 B87 B88 104.6(5) . . ?
B86 B87 B88 107.5(6) . . ?
B91 B87 B88 58.7(5) . . ?
B83 B87 B88 60.1(4) . . ?
B91 B88 B89 60.7(4) . . ?
B91 B88 B87 60.5(5) . . ?
B89 B88 B87 108.0(6) . . ?
B91 B88 B84 110.2(5) . . ?
B89 B88 B84 60.4(4) . . ?
B87 B88 B84 108.7(5) . . ?
B91 B88 B83 109.4(6) . . ?
B89 B88 B83 108.3(4) . . ?
B87 B88 B83 59.8(5) . . ?
B84 B88 B83 60.5(4) . . ?
B85 B89 B90 60.5(4) . . ?
B85 B89 B88 108.1(5) . . ?
B90 B89 B88 106.8(6) . . ?
B85 B89 B91 108.1(5) . . ?
B90 B89 B91 59.6(4) . . ?
B88 B89 B91 59.0(5) . . ?
B85 B89 B84 61.5(3) . . ?
B90 B89 B84 110.0(5) . . ?
B88 B89 B84 60.2(4) . . ?
B91 B89 B84 108.6(5) . . ?
C81 B90 B86 60.1(4) . . ?
C81 B90 B91 104.9(5) . . ?
B86 B90 B91 60.1(5) . . ?
C81 B90 B89 103.6(5) . . ?
B86 B90 B89 109.1(5) . . ?
B91 B90 B89 60.7(4) . . ?
C81 B90 B85 57.9(3) . . ?
B86 B90 B85 109.2(5) . . ?
B91 B90 B85 108.0(5) . . ?
B89 B90 B85 59.3(4) . . ?
B88 B91 B86 108.7(6) . . ?
B88 B91 B90 108.1(5) . . ?
B86 B91 B90 59.7(4) . . ?
B88 B91 B89 60.3(5) . . ?
B86 B91 B89 108.0(5) . . ?
B90 B91 B89 59.8(4) . . ?
B88 B91 B87 60.8(5) . . ?
B86 B91 B87 59.2(5) . . ?
B90 B91 B87 106.5(5) . . ?
B89 B91 B87 108.0(5) . . ?
C93 C92 B96 110.7(5) . . ?
C93 C92 B101 111.7(5) . . ?
B96 C92 B101 63.6(4) . . ?
C93 C92 B97 63.3(4) . . ?
B96 C92 B97 112.7(5) . . ?
B101 C92 B97 60.2(5) . . ?
C93 C92 Co80 66.6(3) . . ?
B96 C92 Co80 66.6(3) . . ?
B101 C92 Co80 124.9(4) . . ?
B97 C92 Co80 125.1(4) . . ?
C92 C93 B98 110.6(5) . . ?
C92 C93 B94 111.3(5) . . ?
B98 C93 B94 62.4(4) . . ?
C92 C93 B97 61.1(4) . . ?
B98 C93 B97 62.2(4) . . ?
B94 C93 B97 114.1(5) . . ?
C92 C93 Co80 66.6(3) . . ?
B98 C93 Co80 122.6(5) . . ?
B94 C93 Co80 66.3(3) . . ?
B97 C93 Co80 123.2(5) . . ?
C93 B94 B98 58.3(4) . . ?
C93 B94 B99 103.5(5) . . ?
B98 B94 B99 58.7(4) . . ?
C93 B94 B95 104.1(4) . . ?
B98 B94 B95 105.6(4) . . ?
B99 B94 B95 58.9(4) . . ?
C93 B94 Co80 64.3(3) . . ?
B98 B94 Co80 117.2(4) . . ?
B99 B94 Co80 117.5(4) . . ?
B95 B94 Co80 65.5(3) . . ?
B96 B95 B99 107.4(5) . . ?
B96 B95 B100 59.7(4) . . ?
B99 B95 B100 60.2(4) . . ?
B96 B95 B94 105.7(4) . . ?
B99 B95 B94 60.5(4) . . ?
B100 B95 B94 107.7(5) . . ?
B96 B95 Co80 63.6(3) . . ?
B99 B95 Co80 117.1(4) . . ?
B100 B95 Co80 116.6(4) . . ?
B94 B95 Co80 63.5(3) . . ?
C92 B96 B95 108.0(4) . . ?
C92 B96 B100 105.6(5) . . ?
B95 B96 B100 60.8(4) . . ?
C92 B96 B101 59.4(4) . . ?
B95 B96 B101 109.9(5) . . ?
B100 B96 B101 59.6(4) . . ?
C92 B96 Co80 65.7(3) . . ?
B95 B96 Co80 66.7(3) . . ?
B100 B96 Co80 120.3(4) . . ?
B101 B96 Co80 120.4(4) . . ?
B102 B97 B101 62.4(5) . . ?
B102 B97 C92 106.1(6) . . ?
B101 B97 C92 59.3(4) . . ?
B102 B97 C93 104.7(6) . . ?
B101 B97 C93 104.7(5) . . ?
C92 B97 C93 55.6(4) . . ?
B102 B97 B98 59.8(5) . . ?
B101 B97 B98 108.7(6) . . ?
C92 B97 B98 102.3(5) . . ?
C93 B97 B98 57.5(4) . . ?
C93 B98 B102 105.5(5) . . ?
C93 B98 B99 106.3(5) . . ?
B102 B98 B99 61.4(4) . . ?
C93 B98 B94 59.2(4) . . ?
B102 B98 B94 110.7(5) . . ?
B99 B98 B94 61.4(4) . . ?
C93 B98 B97 60.3(4) . . ?
B102 B98 B97 57.9(5) . . ?
B99 B98 B97 108.0(5) . . ?
B94 B98 B97 109.9(5) . . ?
B98 B99 B95 108.0(5) . . ?
B98 B99 B100 106.1(6) . . ?
B95 B99 B100 60.0(4) . . ?
B98 B99 B102 59.2(5) . . ?
B95 B99 B102 107.9(5) . . ?
B100 B99 B102 59.1(5) . . ?
B98 B99 B94 60.0(4) . . ?
B95 B99 B94 60.7(3) . . ?
B100 B99 B94 107.7(5) . . ?
B102 B99 B94 107.7(5) . . ?
B101 B100 B96 60.6(4) . . ?
B101 B100 B102 60.8(5) . . ?
B96 B100 B102 108.0(5) . . ?
B101 B100 B95 109.7(5) . . ?
B96 B100 B95 59.5(3) . . ?
B102 B100 B95 109.0(5) . . ?
B101 B100 B99 109.6(6) . . ?
B96 B100 B99 106.9(4) . . ?
B102 B100 B99 60.7(4) . . ?
B95 B100 B99 59.8(4) . . ?
C92 B101 B97 60.5(4) . . ?
C92 B101 B100 103.9(5) . . ?
B97 B101 B100 107.5(6) . . ?
C92 B101 B96 57.1(3) . . ?
B97 B101 B96 107.7(5) . . ?
B100 B101 B96 59.8(4) . . ?
C92 B101 B102 104.3(6) . . ?
B97 B101 B102 58.7(5) . . ?
B100 B101 B102 59.8(5) . . ?
B96 B101 B102 106.6(5) . . ?
B97 B102 B98 62.3(5) . . ?
B97 B102 B100 107.3(5) . . ?
B98 B102 B100 107.0(5) . . ?
B97 B102 B101 58.9(5) . . ?
B98 B102 B101 108.0(5) . . ?
B100 B102 B101 59.4(5) . . ?
B97 B102 B99 109.8(5) . . ?
B98 B102 B99 59.4(4) . . ?
B100 B102 B99 60.2(4) . . ?
B101 B102 B99 108.1(5) . . ?
C115 Co10 C116 46.3(2) . . ?
C115 Co10 C104 100.5(2) . . ?
C116 Co10 C104 135.0(2) . . ?
C115 Co10 C105 98.77(19) . . ?
C116 Co10 C105 101.45(19) . . ?
C104 Co10 C105 46.64(18) . . ?
C115 Co10 B108 132.9(2) . . ?
C116 Co10 B108 174.8(2) . . ?
C104 Co10 B108 49.0(2) . . ?
C105 Co10 B108 83.8(2) . . ?
C115 Co10 B117 83.0(2) . . ?
C116 Co10 B117 48.4(2) . . ?
C104 Co10 B117 176.4(2) . . ?
C105 Co10 B117 134.2(2) . . ?
B108 Co10 B117 127.7(2) . . ?
C115 Co10 B106 128.5(2) . . ?
C116 Co10 B106 96.1(2) . . ?
C104 Co10 B106 83.2(2) . . ?
C105 Co10 B106 48.2(2) . . ?
B108 Co10 B106 87.7(3) . . ?
B117 Co10 B106 95.5(2) . . ?
C115 Co10 B119 47.9(2) . . ?
C116 Co10 B119 82.6(2) . . ?
C104 Co10 B119 94.5(2) . . ?
C105 Co10 B119 127.6(2) . . ?
B108 Co10 B119 93.9(3) . . ?
B117 Co10 B119 87.0(2) . . ?
B106 Co10 B119 175.3(2) . . ?
C115 Co10 B107 174.8(2) . . ?
C116 Co10 B107 128.8(2) . . ?
C104 Co10 B107 84.6(2) . . ?
C105 Co10 B107 83.7(2) . . ?
B108 Co10 B107 51.7(3) . . ?
B117 Co10 B107 92.0(2) . . ?
B106 Co10 B107 50.4(2) . . ?
B119 Co10 B107 133.5(3) . . ?
C115 Co10 B118 83.4(2) . . ?
C116 Co10 B118 84.0(2) . . ?
C104 Co10 B118 127.7(2) . . ?
C105 Co10 B118 174.1(2) . . ?
B108 Co10 B118 90.8(2) . . ?
B117 Co10 B118 51.4(2) . . ?
B106 Co10 B118 134.0(2) . . ?
B119 Co10 B118 50.4(2) . . ?
B107 Co10 B118 94.6(2) . . ?
C105 C104 B113 110.8(4) . . ?
C105 C104 B108 111.8(4) . . ?
B113 C104 B108 64.0(3) . . ?
C105 C104 B109 61.9(3) . . ?
B113 C104 B109 61.8(3) . . ?
B108 C104 B109 115.7(4) . . ?
C105 C104 Co10 66.9(2) . . ?
B113 C104 Co10 124.7(4) . . ?
B108 C104 Co10 66.6(2) . . ?
B109 C104 Co10 124.9(3) . . ?
C104 C105 B106 112.2(4) . . ?
C104 C105 B110 112.3(4) . . ?
B106 C105 B110 63.5(3) . . ?
C104 C105 B109 62.5(3) . . ?
B106 C105 B109 115.3(4) . . ?
B110 C105 B109 62.3(3) . . ?
C104 C105 Co10 66.5(2) . . ?
B106 C105 Co10 67.5(2) . . ?
B110 C105 Co10 125.4(3) . . ?
B109 C105 Co10 125.1(3) . . ?
C105 B106 B111 103.9(4) . . ?
C105 B106 B110 58.4(3) . . ?
B111 B106 B110 59.5(3) . . ?
C105 B106 B107 105.5(4) . . ?
B111 B106 B107 61.1(4) . . ?
B110 B106 B107 109.3(4) . . ?
C105 B106 Co10 64.4(2) . . ?
B111 B106 Co10 118.5(4) . . ?
B110 B106 Co10 118.1(3) . . ?
B107 B106 Co10 65.1(3) . . ?
B106 B107 B112 105.9(4) . . ?
B106 B107 B111 58.6(4) . . ?
B112 B107 B111 59.6(4) . . ?
B106 B107 B108 106.1(4) . . ?
B112 B107 B108 59.5(4) . . ?
B111 B107 B108 106.7(4) . . ?
B106 B107 Co10 64.5(3) . . ?
B112 B107 Co10 115.5(4) . . ?
B111 B107 Co10 115.9(4) . . ?
B108 B107 Co10 63.3(3) . . ?
C104 B108 B113 56.8(3) . . ?
C104 B108 B112 102.7(4) . . ?
B113 B108 B112 59.8(4) . . ?
C104 B108 B107 104.3(4) . . ?
B113 B108 B107 107.2(4) . . ?
B112 B108 B107 59.4(4) . . ?
C104 B108 Co10 64.4(2) . . ?
B113 B108 Co10 116.2(4) . . ?
B112 B108 Co10 116.9(4) . . ?
B107 B108 Co10 64.9(3) . . ?
C105 B109 B114 103.9(4) . . ?
C105 B109 C104 55.7(3) . . ?
B114 B109 C104 104.2(4) . . ?
C105 B109 B113 102.0(4) . . ?
B114 B109 B113 61.2(4) . . ?
C104 B109 B113 57.0(3) . . ?
C105 B109 B110 58.0(3) . . ?
B114 B109 B110 60.6(4) . . ?
C104 B109 B110 103.4(4) . . ?
B113 B109 B110 108.4(5) . . ?
C105 B110 B111 103.7(4) . . ?
C105 B110 B114 103.7(4) . . ?
B111 B110 B114 61.0(4) . . ?
C105 B110 B109 59.7(3) . . ?
B111 B110 B109 108.2(5) . . ?
B114 B110 B109 58.7(4) . . ?
C105 B110 B106 58.1(3) . . ?
B111 B110 B106 59.6(3) . . ?
B114 B110 B106 108.1(4) . . ?
B109 B110 B106 108.8(4) . . ?
B110 B111 B106 60.9(3) . . ?
B110 B111 B112 108.0(5) . . ?
B106 B111 B112 107.5(4) . . ?
B110 B111 B114 59.8(4) . . ?
B106 B111 B114 108.2(4) . . ?
B112 B111 B114 60.0(4) . . ?
B110 B111 B107 109.7(4) . . ?
B106 B111 B107 60.3(3) . . ?
B112 B111 B107 60.0(4) . . ?
B114 B111 B107 108.9(5) . . ?
B113 B112 B111 106.9(5) . . ?
B113 B112 B114 59.4(4) . . ?
B111 B112 B114 60.0(4) . . ?
B113 B112 B107 108.5(4) . . ?
B111 B112 B107 60.4(4) . . ?
B114 B112 B107 109.2(5) . . ?
B113 B112 B108 59.8(3) . . ?
B111 B112 B108 108.6(4) . . ?
B114 B112 B108 108.4(4) . . ?
B107 B112 B108 61.1(3) . . ?
C104 B113 B109 61.2(3) . . ?
C104 B113 B114 105.8(4) . . ?
B109 B113 B114 59.1(4) . . ?
C104 B113 B108 59.2(3) . . ?
B109 B113 B108 111.2(4) . . ?
B114 B113 B108 109.6(5) . . ?
C104 B113 B112 105.0(4) . . ?
B109 B113 B112 108.4(5) . . ?
B114 B113 B112 60.4(4) . . ?
B108 B113 B112 60.4(4) . . ?
B109 B114 B110 60.7(4) . . ?
B109 B114 B113 59.7(4) . . ?
B110 B114 B113 107.3(4) . . ?
B109 B114 B111 108.4(4) . . ?
B110 B114 B111 59.2(4) . . ?
B113 B114 B111 107.5(4) . . ?
B109 B114 B112 108.8(4) . . ?
B110 B114 B112 107.5(4) . . ?
B113 B114 B112 60.2(4) . . ?
B111 B114 B112 60.0(4) . . ?
C116 C115 B119 112.7(4) . . ?
C116 C115 B124 111.4(4) . . ?
B119 C115 B124 63.4(4) . . ?
C116 C115 B120 62.9(4) . . ?
B119 C115 B120 115.0(4) . . ?
B124 C115 B120 61.1(4) . . ?
C116 C115 Co10 66.9(2) . . ?
B119 C115 Co10 68.0(3) . . ?
B124 C115 Co10 125.6(4) . . ?
B120 C115 Co10 125.9(4) . . ?
C115 C116 B121 111.0(4) . . ?
C115 C116 B117 112.1(4) . . ?
B121 C116 B117 63.7(3) . . ?
C115 C116 B120 61.4(4) . . ?
B121 C116 B120 62.0(4) . . ?
B117 C116 B120 115.3(4) . . ?
C115 C116 Co10 66.8(3) . . ?
B121 C116 Co10 125.3(4) . . ?
B117 C116 Co10 67.6(2) . . ?
B120 C116 Co10 124.5(4) . . ?
C116 B117 B122 103.6(4) . . ?
C116 B117 B121 58.2(3) . . ?
B122 B117 B121 60.1(3) . . ?
C116 B117 B118 104.2(4) . . ?
B122 B117 B118 59.0(3) . . ?
B121 B117 B118 107.5(4) . . ?
C116 B117 Co10 64.0(2) . . ?
B122 B117 Co10 116.8(3) . . ?
B121 B117 Co10 117.2(4) . . ?
B118 B117 Co10 65.0(2) . . ?
B123 B118 B122 59.7(4) . . ?
B123 B118 B119 58.6(3) . . ?
B122 B118 B119 105.9(4) . . ?
B123 B118 B117 106.3(4) . . ?
B122 B118 B117 59.3(3) . . ?
B119 B118 B117 105.6(4) . . ?
B123 B118 Co10 115.8(4) . . ?
B122 B118 Co10 115.8(3) . . ?
B119 B118 Co10 64.2(2) . . ?
B117 B118 Co10 63.6(2) . . ?
C115 B119 B123 104.4(4) . . ?
C115 B119 B124 58.6(4) . . ?
B123 B119 B124 59.9(4) . . ?
C115 B119 B118 105.3(4) . . ?
B123 B119 B118 59.8(3) . . ?
B124 B119 B118 108.3(4) . . ?
C115 B119 Co10 64.1(2) . . ?
B123 B119 Co10 117.9(4) . . ?
B124 B119 Co10 117.7(4) . . ?
B118 B119 Co10 65.4(3) . . ?
C115 B120 C116 55.8(3) . . ?
C115 B120 B124 59.1(4) . . ?
C116 B120 B124 104.1(5) . . ?
C115 B120 B121 103.4(4) . . ?
C116 B120 B121 58.2(3) . . ?
B124 B120 B121 108.2(5) . . ?
C115 B120 B125 104.0(5) . . ?
C116 B120 B125 104.1(5) . . ?
B124 B120 B125 59.8(4) . . ?
B121 B120 B125 60.5(4) . . ?
C116 B121 B120 59.8(3) . . ?
C116 B121 B125 105.1(5) . . ?
B120 B121 B125 60.2(4) . . ?
C116 B121 B122 103.4(4) . . ?
B120 B121 B122 107.5(5) . . ?
B125 B121 B122 59.3(4) . . ?
C116 B121 B117 58.2(3) . . ?
B120 B121 B117 109.0(4) . . ?
B125 B121 B117 108.1(5) . . ?
B122 B121 B117 59.8(3) . . ?
B123 B122 B125 59.7(4) . . ?
B123 B122 B118 59.9(3) . . ?
B125 B122 B118 109.4(5) . . ?
B123 B122 B117 108.4(4) . . ?
B125 B122 B117 109.1(4) . . ?
B118 B122 B117 61.8(3) . . ?
B123 B122 B121 107.3(5) . . ?
B125 B122 B121 60.2(4) . . ?
B118 B122 B121 109.7(4) . . ?
B117 B122 B121 60.1(3) . . ?
B119 B123 B124 60.8(4) . . ?
B119 B123 B125 109.2(5) . . ?
B124 B123 B125 59.6(4) . . ?
B119 B123 B122 108.7(4) . . ?
B124 B123 B122 107.5(5) . . ?
B125 B123 B122 60.2(4) . . ?
B119 B123 B118 61.5(3) . . ?
B124 B123 B118 110.3(4) . . ?
B125 B123 B118 110.2(5) . . ?
B122 B123 B118 60.4(3) . . ?
C115 B124 B120 59.8(4) . . ?
C115 B124 B125 106.0(5) . . ?
B120 B124 B125 61.7(4) . . ?
C115 B124 B123 103.5(5) . . ?
B120 B124 B123 109.4(5) . . ?
B125 B124 B123 60.2(4) . . ?
C115 B124 B119 58.0(3) . . ?
B120 B124 B119 109.3(5) . . ?
B125 B124 B119 108.6(5) . . ?
B123 B124 B119 59.3(4) . . ?
B124 B125 B123 60.2(4) . . ?
B124 B125 B122 107.8(5) . . ?
B123 B125 B122 60.1(4) . . ?
B124 B125 B120 58.6(4) . . ?
B123 B125 B120 107.0(4) . . ?
B122 B125 B120 107.7(4) . . ?
B124 B125 B121 106.3(4) . . ?
B123 B125 B121 107.8(5) . . ?
B122 B125 B121 60.5(4) . . ?
B120 B125 B121 59.3(4) . . ?
O129 N127 O128 113.0(14) . . ?
O129 N127 C126 120.6(14) . . ?
O128 N127 C126 118.5(13) . . ?
O132 N131 O133 107.2(16) . . ?
O132 N131 C130 135.7(16) . . ?
O133 N131 C130 112.4(15) . . ?
O136 N135 O137 110.7(18) . . ?
O136 N135 C134 126.8(18) . . ?
O137 N135 C134 120.1(18) . . ?
O140 N139 O141 107(2) . . ?
O140 N139 C138 120(2) . . ?
O141 N139 C138 125(2) . . ?

loop_
_geom_bond_atom_site_label_1
_geom_bond_atom_site_label_2
_geom_bond_distance
_geom_bond_site_symmetry_2
_geom_bond_publ_flag
Fe1A N9A 1.962(6) . ?
Fe1A N18A 1.975(4) . ?
Fe1A N2A 1.981(5) . ?
Fe1A N14A 2.030(4) . ?
Fe1A N25A 2.031(5) . ?
Fe1A N30A 2.035(6) . ?
N2A C3A 1.336(8) . ?
N2A C7A 1.348(8) . ?
C3A C4A 1.328(12) . ?
C3A N8A 1.449(11) . ?
C4A C5A 1.345(15) . ?
C5A C6A 1.456(15) . ?
C6A C7A 1.382(8) . ?
C7A N13A 1.386(7) . ?
N8A C12A 1.350(12) . ?
N8A N9A 1.385(9) . ?
N9A C10A 1.341(9) . ?
C10A C11A 1.398(16) . ?
C11A C12A 1.36(2) . ?
N13A C17A 1.359(8) . ?
N13A N14A 1.374(6) . ?
N14A C15A 1.315(7) . ?
C15A C16A 1.363(8) . ?
C16A C17A 1.329(9) . ?
N18A C23A 1.316(8) . ?
N18A C19A 1.336(7) . ?
C19A N24A 1.365(7) . ?
C19A C20A 1.399(8) . ?
C20A C21A 1.365(14) . ?
C21A C22A 1.370(13) . ?
C22A C23A 1.359(10) . ?
C23A N29A 1.401(9) . ?
N24A C28A 1.365(9) . ?
N24A N25A 1.384(6) . ?
N25A C26A 1.324(8) . ?
C26A C27A 1.384(10) . ?
C27A C28A 1.370(11) . ?
N29A C33A 1.373(10) . ?
N29A N30A 1.395(8) . ?
N30A C31A 1.301(9) . ?
C31A C32A 1.429(14) . ?
C32A C33A 1.368(15) . ?
Fe1B N2B 2.127(5) . ?
Fe1B N18B 2.131(3) . ?
Fe1B N14B 2.158(6) . ?
Fe1B N9B 2.167(6) . ?
Fe1B N25B 2.173(4) . ?
Fe1B N30B 2.210(4) . ?
N2B C3B 1.273(13) . ?
N2B C7B 1.345(11) . ?
C3B N8B 1.411(13) . ?
C3B C4B 1.419(12) . ?
C4B C5B 1.22(3) . ?
C5B C6B 1.45(3) . ?
C6B C7B 1.397(12) . ?
C7B N13B 1.346(12) . ?
N8B N9B 1.399(9) . ?
N8B C12B 1.403(18) . ?
N9B C10B 1.280(11) . ?
C10B C11B 1.40(2) . ?
C11B C12B 1.19(3) . ?
N13B N14B 1.365(9) . ?
N13B C17B 1.381(16) . ?
N14B C15B 1.301(10) . ?
C15B C16B 1.379(15) . ?
C16B C17B 1.27(2) . ?
N18B C19B 1.308(6) . ?
N18B C23B 1.331(6) . ?
C19B C20B 1.377(6) . ?
C19B N24B 1.407(6) . ?
C20B C21B 1.391(7) . ?
C21B C22B 1.364(7) . ?
C22B C23B 1.370(6) . ?
C23B N29B 1.417(5) . ?
N24B C28B 1.337(6) . ?
N24B N25B 1.379(5) . ?
N25B C26B 1.319(7) . ?
C26B C27B 1.399(9) . ?
C27B C28B 1.332(8) . ?
N29B C33B 1.340(6) . ?
N29B N30B 1.371(5) . ?
N30B C31B 1.308(6) . ?
C31B C32B 1.377(8) . ?
C32B C33B 1.356(7) . ?
Co34 C47 2.032(4) . ?
Co34 C46 2.049(4) . ?
Co34 C35 2.049(5) . ?
Co34 C36 2.053(5) . ?
Co34 B48 2.081(5) . ?
Co34 B50 2.082(5) . ?
Co34 B39 2.089(5) . ?
Co34 B37 2.093(5) . ?
Co34 B38 2.103(5) . ?
Co34 B49 2.105(5) . ?
C35 C36 1.622(7) . ?
C35 B44 1.693(7) . ?
C35 B39 1.711(7) . ?
C35 B40 1.721(7) . ?
C36 B41 1.660(7) . ?
C36 B37 1.695(8) . ?
C36 B40 1.706(8) . ?
B37 B42 1.741(9) . ?
B37 B41 1.752(9) . ?
B37 B38 1.796(9) . ?
B38 B43 1.801(9) . ?
B38 B42 1.805(8) . ?
B38 B39 1.809(8) . ?
B39 B43 1.788(8) . ?
B39 B44 1.806(8) . ?
B40 B44 1.745(10) . ?
B40 B41 1.746(11) . ?
B40 B45 1.764(9) . ?
B41 B42 1.778(10) . ?
B41 B45 1.791(11) . ?
B42 B43 1.779(10) . ?
B42 B45 1.788(10) . ?
B43 B44 1.762(9) . ?
B43 B45 1.769(10) . ?
B44 B45 1.750(10) . ?
C46 C47 1.609(7) . ?
C46 B50 1.671(7) . ?
C46 B55 1.672(7) . ?
C46 B51 1.696(8) . ?
C47 B52 1.684(8) . ?
C47 B48 1.707(8) . ?
C47 B51 1.707(7) . ?
B48 B52 1.785(8) . ?
B48 B53 1.790(9) . ?
B48 B49 1.801(8) . ?
B49 B53 1.787(8) . ?
B49 B50 1.787(8) . ?
B49 B54 1.812(8) . ?
B50 B55 1.773(8) . ?
B50 B54 1.774(8) . ?
B51 B52 1.740(10) . ?
B51 B55 1.743(9) . ?
B51 B56 1.762(9) . ?
B52 B56 1.754(8) . ?
B52 B53 1.765(10) . ?
B53 B54 1.770(9) . ?
B53 B56 1.772(9) . ?
B54 B55 1.761(9) . ?
B54 B56 1.762(9) . ?
B55 B56 1.768(9) . ?
Co57 C59 2.042(5) . ?
Co57 C70 2.049(5) . ?
Co57 C69 2.050(5) . ?
Co57 C58 2.051(5) . ?
Co57 B71 2.073(6) . ?
Co57 B62 2.076(6) . ?
Co57 B73 2.078(5) . ?
Co57 B60 2.081(6) . ?
Co57 B72 2.094(6) . ?
Co57 B61 2.107(6) . ?
C58 C59 1.583(8) . ?
C58 B67 1.656(9) . ?
C58 B62 1.673(9) . ?
C58 B63 1.740(8) . ?
C59 B64 1.702(9) . ?
C59 B60 1.705(10) . ?
C59 B63 1.709(9) . ?
B60 B65 1.747(10) . ?
B60 B64 1.774(11) . ?
B60 B61 1.777(10) . ?
B61 B62 1.782(9) . ?
B61 B66 1.784(10) . ?
B61 B65 1.786(11) . ?
B62 B66 1.774(10) . ?
B62 B67 1.797(9) . ?
B63 B67 1.731(10) . ?
B63 B64 1.731(12) . ?
B63 B68 1.774(9) . ?
B64 B65 1.739(12) . ?
B64 B68 1.778(11) . ?
B65 B68 1.748(10) . ?
B65 B66 1.779(11) . ?
B66 B68 1.722(10) . ?
B66 B67 1.758(11) . ?
B67 B68 1.749(10) . ?
C69 C70 1.606(6) . ?
C69 B78 1.661(8) . ?
C69 B73 1.672(7) . ?
C69 B74 1.734(8) . ?
C70 B75 1.678(9) . ?
C70 B71 1.693(9) . ?
C70 B74 1.699(8) . ?
B71 B76 1.797(10) . ?
B71 B75 1.798(9) . ?
B71 B72 1.812(9) . ?
B72 B76 1.798(9) . ?
B72 B77 1.801(9) . ?
B72 B73 1.803(8) . ?
B73 B77 1.773(9) . ?
B73 B78 1.777(9) . ?
B74 B75 1.746(9) . ?
B74 B79 1.755(10) . ?
B74 B78 1.757(8) . ?
B75 B76 1.761(11) . ?
B75 B79 1.793(9) . ?
B76 B77 1.771(9) . ?
B76 B79 1.784(11) . ?
B77 B78 1.773(9) . ?
B77 B79 1.781(10) . ?
B78 B79 1.765(9) . ?
Co80 C93 2.040(6) . ?
Co80 C92 2.040(5) . ?
Co80 C81 2.042(5) . ?
Co80 C82 2.051(5) . ?
Co80 B96 2.055(5) . ?
Co80 B94 2.074(6) . ?
Co80 B85 2.076(6) . ?
Co80 B84 2.094(6) . ?
Co80 B83 2.098(6) . ?
Co80 B95 2.108(6) . ?
C81 C82 1.622(8) . ?
C81 B85 1.675(8) . ?
C81 B90 1.696(9) . ?
C81 B86 1.725(8) . ?
C82 B87 1.675(9) . ?
C82 B83 1.696(10) . ?
C82 B86 1.757(10) . ?
B83 B87 1.777(11) . ?
B83 B88 1.782(11) . ?
B83 B84 1.797(10) . ?
B84 B88 1.782(10) . ?
B84 B89 1.786(9) . ?
B84 B85 1.806(9) . ?
B85 B89 1.742(9) . ?
B85 B90 1.764(9) . ?
B86 B87 1.744(12) . ?
B86 B90 1.747(11) . ?
B86 B91 1.755(12) . ?
B87 B91 1.777(11) . ?
B87 B88 1.782(13) . ?
B88 B91 1.744(11) . ?
B88 B89 1.769(11) . ?
B89 B90 1.758(11) . ?
B89 B91 1.775(11) . ?
B90 B91 1.755(10) . ?
C92 C93 1.622(9) . ?
C92 B96 1.658(8) . ?
C92 B101 1.700(9) . ?
C92 B97 1.721(9) . ?
C93 B98 1.704(9) . ?
C93 B94 1.720(9) . ?
C93 B97 1.755(10) . ?
B94 B98 1.774(9) . ?
B94 B99 1.799(9) . ?
B94 B95 1.803(8) . ?
B95 B96 1.751(8) . ?
B95 B99 1.771(9) . ?
B95 B100 1.773(9) . ?
B96 B100 1.755(9) . ?
B96 B101 1.769(9) . ?
B97 B102 1.712(11) . ?
B97 B101 1.716(13) . ?
B97 B98 1.788(12) . ?
B98 B102 1.746(11) . ?
B98 B99 1.750(11) . ?
B99 B100 1.777(11) . ?
B99 B102 1.787(11) . ?
B100 B101 1.752(11) . ?
B100 B102 1.759(12) . ?
B101 B102 1.775(12) . ?
Co10 C115 2.034(5) . ?
Co10 C116 2.035(5) . ?
Co10 C104 2.039(4) . ?
Co10 C105 2.044(4) . ?
Co10 B108 2.075(6) . ?
Co10 B117 2.093(5) . ?
Co10 B106 2.094(5) . ?
Co10 B119 2.097(6) . ?
Co10 B107 2.103(6) . ?
Co10 B118 2.118(5) . ?
C104 C105 1.616(6) . ?
C104 B113 1.660(8) . ?
C104 B108 1.705(8) . ?
C104 B109 1.735(6) . ?
C105 B106 1.689(7) . ?
C105 B110 1.695(7) . ?
C105 B109 1.725(7) . ?
B106 B111 1.757(9) . ?
B106 B110 1.779(8) . ?
B106 B107 1.788(9) . ?
B107 B112 1.793(9) . ?
B107 B111 1.802(8) . ?
B107 B108 1.823(9) . ?
B108 B113 1.784(7) . ?
B108 B112 1.795(9) . ?
B109 B114 1.733(9) . ?
B109 B113 1.745(9) . ?
B109 B110 1.769(8) . ?
B110 B111 1.756(9) . ?
B110 B114 1.767(9) . ?
B111 B112 1.787(11) . ?
B111 B114 1.787(9) . ?
B112 B113 1.785(10) . ?
B112 B114 1.787(9) . ?
B113 B114 1.770(10) . ?
C115 C116 1.600(7) . ?
C115 B119 1.677(8) . ?
C115 B124 1.688(7) . ?
C115 B120 1.700(9) . ?
C116 B121 1.693(8) . ?
C116 B117 1.694(8) . ?
C116 B120 1.723(8) . ?
B117 B122 1.781(7) . ?
B117 B121 1.786(9) . ?
B117 B118 1.825(8) . ?
B118 B123 1.766(9) . ?
B118 B122 1.775(8) . ?
B118 B119 1.796(9) . ?
B119 B123 1.744(8) . ?
B119 B124 1.769(10) . ?
B120 B124 1.723(11) . ?
B120 B121 1.760(10) . ?
B120 B125 1.777(8) . ?
B121 B125 1.781(10) . ?
B121 B122 1.785(9) . ?
B122 B123 1.762(9) . ?
B122 B125 1.764(10) . ?
B123 B124 1.754(10) . ?
B123 B125 1.755(10) . ?
B124 B125 1.744(11) . ?
C126 N127 1.485(14) . ?
N127 O129 1.136(14) . ?
N127 O128 1.154(13) . ?
C130 N131 1.452(14) . ?
N131 O132 1.108(14) . ?
N131 O133 1.210(16) . ?
C134 N135 1.391(16) . ?
N135 O136 1.153(17) . ?
N135 O137 1.179(16) . ?
C138 N139 1.441(18) . ?
N139 O140 1.118(18) . ?
N139 O141 1.146(18) . ?
